data_7019282
loop_
_publ_author_name
'Turov, Yevgeniya'
'Berry, John F.'

_publ_section_title
;
 Synthesis, characterization and thermal properties of trimetallic
 N(3)-Cr[quadruple bond, length as m-dash]CrM-N(3) azide complexes with M
 = Cr, Mn, Fe, and Co.
;
_journal_issue 26
_journal_name_full 'Dalton transactions (Cambridge, England : 2003)'
_journal_page_first 8153
_journal_page_last 8161
_journal_paper_doi 10.1039/c2dt30150d
_journal_volume 41
_journal_year 2012
_chemical_formula_moiety 'C40 H32 N12 Cr2 Mn, 2(S O3 C F3), 0.65(C H2 Cl2)'
_chemical_formula_sum 'C42.65 H33.3 Cl1.3 Cr2 F6 Mn N12 O6 S2'
_chemical_formula_weight 1193.06
_chemical_name_common Cr2Mn(dpa)4(OTf)2(CH2Cl2)0.65
_space_group_IT_number 9
_symmetry_cell_setting monoclinic
_symmetry_space_group_name_Hall 'C -2yc'
_symmetry_space_group_name_H-M 'C 1 c 1'
_atom_sites_solution_hydrogens geom
_atom_sites_solution_primary direct
_atom_sites_solution_secondary difmap
_audit_creation_method SHELXL-97
_cell_angle_alpha 90.00
_cell_angle_beta 108.1440(10)
_cell_angle_gamma 90.00
_cell_formula_units_Z 8
_cell_length_a 34.4980(8)
_cell_length_b 17.8985(4)
_cell_length_c 16.8592(4)
_cell_measurement_reflns_used 9675
_cell_measurement_temperature 100(2)
_cell_measurement_theta_max 25.3381
_cell_measurement_theta_min 2.5426
_cell_volume 9892.3(4)
_computing_cell_refinement 'SAINT Ver. 7.24A (Bruker-AXS, 2007)'
_computing_data_collection 'APEX2 Ver. 2.1-4 (Bruker-AXS, 2009)'
_computing_data_reduction 'SAINT Ver. 7.24A'
_computing_molecular_graphics SHELXTL
_computing_publication_material SHELXTL
_computing_structure_refinement 'SHELXTL, OLEX2 (Dolomanov et al., 2009)'
_computing_structure_solution 'SHELXS-97 (Sheldrick, 2008)'
_diffrn_ambient_temperature 100(2)
_diffrn_measured_fraction_theta_full 0.998
_diffrn_measured_fraction_theta_max 0.998
_diffrn_measurement_device_type 'Bruker SMART APEX2 area detector'
_diffrn_measurement_method '0.60\% \w and 0.6\% \f scans'
_diffrn_radiation_monochromator 'mirror optics'
_diffrn_radiation_source 'micro-focus sealed tube'
_diffrn_radiation_type MoK\a
_diffrn_radiation_wavelength 0.71073
_diffrn_reflns_av_R_equivalents 0.0317
_diffrn_reflns_av_sigmaI/netI 0.0251
_diffrn_reflns_limit_h_max 43
_diffrn_reflns_limit_h_min -43
_diffrn_reflns_limit_k_max 22
_diffrn_reflns_limit_k_min -22
_diffrn_reflns_limit_l_max 21
_diffrn_reflns_limit_l_min -20
_diffrn_reflns_number 108760
_diffrn_reflns_theta_full 26.78
_diffrn_reflns_theta_max 26.78
_diffrn_reflns_theta_min 1.67
_exptl_absorpt_coefficient_mu 0.920
_exptl_absorpt_correction_T_max 0.8929
_exptl_absorpt_correction_T_min 0.8204
_exptl_absorpt_correction_type analytical
_exptl_absorpt_process_details
;
SADABS (Bruker-AXS, 2007)
;
_exptl_crystal_colour orange
_exptl_crystal_density_diffrn 1.602
_exptl_crystal_density_method 'not measured'
_exptl_crystal_description block
_exptl_crystal_F_000 4818
_exptl_crystal_size_max 0.224
_exptl_crystal_size_mid 0.161
_exptl_crystal_size_min 0.126
_refine_diff_density_max 1.493
_refine_diff_density_min -0.881
_refine_diff_density_rms 0.111
_refine_ls_abs_structure_details 'Flack H D (1983), Acta Cryst. A39, 876-881'
_refine_ls_abs_structure_Flack 0.0(3)
_refine_ls_extinction_method none
_refine_ls_goodness_of_fit_ref 1.093
_refine_ls_hydrogen_treatment undef
_refine_ls_matrix_type full
_refine_ls_number_parameters 1317
_refine_ls_number_reflns 19453
_refine_ls_number_restraints 53
_refine_ls_restrained_S_all 1.092
_refine_ls_R_factor_all 0.0692
_refine_ls_R_factor_gt 0.0624
_refine_ls_shift/su_max 0.001
_refine_ls_shift/su_mean 0.000
_refine_ls_structure_factor_coef Fsqd
_refine_ls_weighting_details 'calc w=1/[\s^2^(Fo^2^)+(0.0588P)^2^+80.6260P] where P=(Fo^2^+2Fc^2^)/3'
_refine_ls_weighting_scheme calc
_refine_ls_wR_factor_gt 0.1624
_refine_ls_wR_factor_ref 0.1673
_reflns_number_gt 17589
_reflns_number_total 19453
_reflns_threshold_expression >2sigma(I)
_cod_data_source_file c2dt30150d.txt
_cod_data_source_block compound2(100K)
_cod_original_sg_symbol_H-M Cc
_cod_original_formula_sum 'C42.65 H33.30 Cl1.30 Cr2 F6 Mn N12 O6 S2'
_cod_database_code 7019282

loop_
_symmetry_equiv_pos_as_xyz
'x, y, z'
'x, -y, z+1/2'
'x+1/2, y+1/2, z'
'x+1/2, -y+1/2, z+1/2'

loop_
_atom_site_label
_atom_site_type_symbol
_atom_site_fract_x
_atom_site_fract_y
_atom_site_fract_z
_atom_site_U_iso_or_equiv
_atom_site_adp_type
_atom_site_occupancy
_atom_site_symmetry_multiplicity
_atom_site_calc_flag
_atom_site_refinement_flags
_atom_site_disorder_assembly
_atom_site_disorder_group
Mn1 Mn 0.33583(7) 0.64924(14) 0.29354(15) 0.0233(5) Uiso 0.54 1 d P A 1
Mn1A Mn 0.34037(7) 0.93444(12) 0.31118(14) 0.0154(3) Uiso 0.46 1 d P A 2
Cr1 Cr 0.34014(6) 0.91056(11) 0.31187(12) 0.0154(3) Uiso 0.54 1 d P A 1
Cr1A Cr 0.33522(8) 0.67385(16) 0.29474(16) 0.0154(5) Uiso 0.46 1 d P A 2
Cr2 Cr 0.33796(7) 0.80262(14) 0.30320(15) 0.0170(6) Uiso 0.54 1 d P A 1
Cr2A Cr 0.33745(8) 0.78277(17) 0.30000(17) 0.0128(6) Uiso 0.46 1 d P A 2
S1 S 0.34143(6) 0.46264(9) 0.29917(12) 0.0275(4) Uani 1 1 d . A .
S2 S 0.33648(6) 1.11744(11) 0.34520(13) 0.0341(4) Uani 1 1 d . A .
F1 F 0.2957(2) 0.3461(3) 0.2887(7) 0.101(3) Uani 1 1 d . A .
F2 F 0.26842(19) 0.4327(4) 0.2035(5) 0.078(2) Uani 1 1 d . A .
F3 F 0.27424(19) 0.4483(3) 0.3348(5) 0.072(2) Uani 1 1 d . A .
F4 F 0.3473(3) 1.1651(4) 0.2097(4) 0.079(2) Uani 1 1 d . A .
F5 F 0.40361(17) 1.1526(3) 0.3147(5) 0.071(2) Uani 1 1 d . A .
F6 F 0.3618(2) 1.2469(3) 0.3087(6) 0.089(2) Uani 1 1 d . A .
O1 O 0.32961(17) 0.5407(3) 0.2837(4) 0.0351(13) Uani 1 1 d . . .
O2 O 0.3628(2) 0.4464(3) 0.3830(3) 0.0426(14) Uani 1 1 d . . .
O3 O 0.35692(19) 0.4301(4) 0.2380(4) 0.0449(15) Uani 1 1 d . . .
O4 O 0.34403(16) 1.0446(3) 0.3193(3) 0.0357(13) Uani 1 1 d . . .
O5 O 0.29517(17) 1.1433(4) 0.3107(5) 0.059(2) Uani 1 1 d . . .
O6 O 0.3552(2) 1.1363(3) 0.4356(4) 0.0532(18) Uani 1 1 d . . .
N1 N 0.35076(18) 0.6760(3) 0.1822(4) 0.0230(12) Uani 1 1 d . . .
N2 N 0.37171(19) 0.7946(3) 0.2257(4) 0.0200(12) Uani 1 1 d . . .
N3 N 0.39398(16) 0.9106(3) 0.2755(3) 0.0158(10) Uani 1 1 d . . .
N4 N 0.39983(18) 0.6683(3) 0.3604(4) 0.0238(12) Uani 1 1 d . . .
N5 N 0.38835(16) 0.7859(3) 0.4021(4) 0.0182(11) Uani 1 1 d . . .
N6 N 0.37398(15) 0.9040(3) 0.4389(4) 0.0178(11) Uani 1 1 d . . .
N7 N 0.32251(18) 0.6680(3) 0.4096(4) 0.0219(12) Uani 1 1 d . . .
N8 N 0.30213(17) 0.7910(3) 0.3785(3) 0.0184(10) Uani 1 1 d . . .
N9 N 0.28397(16) 0.9124(3) 0.3387(3) 0.0185(10) Uani 1 1 d . . .
N10 N 0.27231(18) 0.6792(3) 0.2229(4) 0.0242(12) Uani 1 1 d . . .
N11 N 0.28762(17) 0.8015(3) 0.2017(3) 0.0167(11) Uani 1 1 d . . .
N12 N 0.30632(16) 0.9212(3) 0.1814(3) 0.0168(10) Uani 1 1 d . . .
C1 C 0.3416(3) 0.6218(4) 0.1222(5) 0.0332(17) Uani 1 1 d . A .
H1 H 0.3293 0.5774 0.1341 0.040 Uiso 1 1 calc R . .
C2 C 0.3484(4) 0.6257(6) 0.0464(6) 0.061(3) Uani 1 1 d . . .
H2 H 0.3447 0.5843 0.0096 0.073 Uiso 1 1 calc R A .
C3 C 0.3618(3) 0.6993(5) 0.0269(5) 0.053(2) Uani 1 1 d . A .
H3 H 0.3633 0.7091 -0.0275 0.063 Uiso 1 1 calc R . .
C4 C 0.3721(3) 0.7537(5) 0.0866(5) 0.046(2) Uani 1 1 d . . .
H4 H 0.3832 0.7998 0.0759 0.055 Uiso 1 1 calc R A .
C5 C 0.3660(2) 0.7404(3) 0.1647(4) 0.0205(13) Uani 1 1 d . A .
C6 C 0.4022(2) 0.8487(3) 0.2375(4) 0.0197(13) Uani 1 1 d . A .
C7 C 0.4373(2) 0.8416(4) 0.2161(5) 0.0307(16) Uani 1 1 d . . .
H7 H 0.4419 0.7986 0.1872 0.037 Uiso 1 1 calc R A .
C8 C 0.4661(3) 0.8991(5) 0.2378(5) 0.0394(19) Uani 1 1 d . A .
H8 H 0.4915 0.8936 0.2273 0.047 Uiso 1 1 calc R . .
C9 C 0.4579(2) 0.9643(4) 0.2747(5) 0.0310(16) Uani 1 1 d . . .
H9 H 0.4761 1.0057 0.2851 0.037 Uiso 1 1 calc R A .
C10 C 0.4220(2) 0.9662(4) 0.2955(4) 0.0252(14) Uani 1 1 d . A .
H10 H 0.4168 1.0083 0.3250 0.030 Uiso 1 1 calc R . .
C11 C 0.4252(3) 0.6133(4) 0.3528(6) 0.0400(19) Uani 1 1 d . A .
H11 H 0.4139 0.5708 0.3201 0.048 Uiso 1 1 calc R . .
C12 C 0.4671(3) 0.6161(6) 0.3905(7) 0.061(3) Uani 1 1 d . . .
H12 H 0.4840 0.5753 0.3864 0.073 Uiso 1 1 calc R A .
C13 C 0.4833(3) 0.6790(6) 0.4334(7) 0.056(3) Uani 1 1 d . A .
H13 H 0.5120 0.6838 0.4575 0.067 Uiso 1 1 calc R . .
C14 C 0.4575(3) 0.7365(5) 0.4419(7) 0.052(3) Uani 1 1 d . . .
H14 H 0.4691 0.7798 0.4730 0.063 Uiso 1 1 calc R A .
C15 C 0.4159(2) 0.7323(3) 0.4067(5) 0.0249(14) Uani 1 1 d . A .
C16 C 0.3934(2) 0.8382(3) 0.4625(4) 0.0187(13) Uani 1 1 d . A .
C17 C 0.4142(2) 0.8249(4) 0.5485(5) 0.0306(16) Uani 1 1 d . . .
H17 H 0.4278 0.7788 0.5662 0.037 Uiso 1 1 calc R A .
C18 C 0.4143(2) 0.8805(5) 0.6062(5) 0.0368(18) Uani 1 1 d . A .
H18 H 0.4282 0.8726 0.6638 0.044 Uiso 1 1 calc R . .
C19 C 0.3942(2) 0.9475(4) 0.5799(4) 0.0273(15) Uani 1 1 d . . .
H19 H 0.3947 0.9864 0.6184 0.033 Uiso 1 1 calc R A .
C20 C 0.3738(2) 0.9556(4) 0.4972(5) 0.0255(14) Uani 1 1 d . A .
H20 H 0.3586 1.0002 0.4795 0.031 Uiso 1 1 calc R . .
C21 C 0.3325(2) 0.6110(4) 0.4632(4) 0.0256(14) Uani 1 1 d . A .
H21 H 0.3440 0.5672 0.4478 0.031 Uiso 1 1 calc R . .
C22 C 0.3265(3) 0.6141(4) 0.5406(5) 0.0366(18) Uani 1 1 d . . .
H22 H 0.3315 0.5709 0.5752 0.044 Uiso 1 1 calc R A .
C23 C 0.3140(3) 0.6767(4) 0.5671(5) 0.0359(18) Uani 1 1 d . A .
H23 H 0.3123 0.6799 0.6221 0.043 Uiso 1 1 calc R . .
C24 C 0.3034(2) 0.7372(4) 0.5138(5) 0.0287(16) Uani 1 1 d . . .
H24 H 0.2932 0.7815 0.5311 0.034 Uiso 1 1 calc R A .
C25 C 0.3078(2) 0.7327(4) 0.4343(4) 0.0222(14) Uani 1 1 d . A .
C26 C 0.2754(2) 0.8473(3) 0.3731(4) 0.0179(12) Uani 1 1 d . A .
C27 C 0.2387(2) 0.8416(4) 0.3933(5) 0.0289(16) Uani 1 1 d . . .
H27 H 0.2330 0.7983 0.4203 0.035 Uiso 1 1 calc R A .
C28 C 0.2109(2) 0.9009(4) 0.3729(5) 0.0274(15) Uani 1 1 d . A .
H28 H 0.1860 0.8978 0.3859 0.033 Uiso 1 1 calc R . .
C29 C 0.2191(2) 0.9618(4) 0.3351(5) 0.0253(15) Uani 1 1 d . . .
H29 H 0.1999 1.0015 0.3193 0.030 Uiso 1 1 calc R A .
C30 C 0.2564(2) 0.9660(3) 0.3194(4) 0.0214(13) Uani 1 1 d . A .
H30 H 0.2623 1.0098 0.2934 0.026 Uiso 1 1 calc R . .
C31 C 0.2460(2) 0.6220(4) 0.2119(5) 0.0275(15) Uani 1 1 d . A .
H31 H 0.2559 0.5751 0.2360 0.033 Uiso 1 1 calc R . .
C32 C 0.2046(2) 0.6283(4) 0.1668(5) 0.0286(16) Uani 1 1 d . . .
H32 H 0.1869 0.5864 0.1588 0.034 Uiso 1 1 calc R A .
C33 C 0.1904(3) 0.6968(4) 0.1345(5) 0.0330(17) Uani 1 1 d . A .
H33 H 0.1623 0.7033 0.1048 0.040 Uiso 1 1 calc R . .
C34 C 0.2166(2) 0.7559(4) 0.1449(5) 0.0293(16) Uani 1 1 d . . .
H34 H 0.2067 0.8037 0.1235 0.035 Uiso 1 1 calc R A .
C35 C 0.2586(2) 0.7457(4) 0.1874(4) 0.0238(14) Uani 1 1 d . A .
C36 C 0.2844(2) 0.8611(3) 0.1484(4) 0.0195(9) Uani 1 1 d . A .
C37 C 0.2630(2) 0.8592(4) 0.0636(4) 0.0300(16) Uani 1 1 d . . .
H37 H 0.2474 0.8163 0.0402 0.036 Uiso 1 1 calc R A .
C38 C 0.2641(2) 0.9186(4) 0.0138(5) 0.0325(16) Uani 1 1 d . A .
H38 H 0.2501 0.9170 -0.0444 0.039 Uiso 1 1 calc R . .
C39 C 0.2865(2) 0.9826(4) 0.0502(5) 0.0287(15) Uani 1 1 d . . .
H39 H 0.2873 1.0257 0.0177 0.034 Uiso 1 1 calc R A .
C40 C 0.30700(19) 0.9808(3) 0.1329(4) 0.0195(9) Uani 1 1 d . A .
H40 H 0.3225 1.0233 0.1580 0.023 Uiso 1 1 calc R . .
C81 C 0.2919(3) 0.4202(5) 0.2794(7) 0.050(2) Uani 1 1 d . . .
C82 C 0.3634(3) 1.1709(5) 0.2921(7) 0.060(3) Uani 1 1 d . . .
Mn2 Mn 0.58648(6) 0.06525(9) 0.46659(12) 0.0159(2) Uiso 0.55 1 d P B 3
Cr3 Cr 0.59430(7) 0.32698(13) 0.47698(14) 0.0159(2) Uiso 0.55 1 d P B 4
Mn2A Mn 0.59290(9) 0.34882(14) 0.4767(2) 0.0259(7) Uiso 0.45 1 d P B 4
Cr3A Cr 0.58630(8) 0.08829(13) 0.46551(16) 0.0159(2) Uiso 0.45 1 d P B 4
Cr4 Cr 0.59029(7) 0.22043(14) 0.47178(15) 0.0159(2) Uiso 0.54 1 d P B 3
Cr4A Cr 0.58917(9) 0.20081(13) 0.47009(19) 0.0157(6) Uiso 0.45 1 d P B 4
S3 S 0.58894(6) 0.53732(9) 0.47175(12) 0.0266(3) Uani 1 1 d D B .
O9 O 0.5676(2) 0.5568(3) 0.3863(3) 0.0424(14) Uani 1 1 d D . .
O8 O 0.5721(2) 0.5649(4) 0.5332(4) 0.0555(18) Uani 1 1 d D . .
C83 C 0.6390(2) 0.5812(4) 0.4942(6) 0.060(3) Uani 1 1 d D . .
F8 F 0.63586(19) 0.6543(3) 0.4860(6) 0.092(3) Uani 1 1 d D . .
F9 F 0.65905(19) 0.5576(3) 0.4466(5) 0.073(2) Uani 1 1 d D . .
F7 F 0.66193(19) 0.5657(3) 0.5728(5) 0.079(2) Uani 1 1 d D . .
S4 S 0.57230(5) -0.12162(9) 0.47974(12) 0.0205(4) Uani 0.75 1 d PD B 1
O11 O 0.5939(3) -0.1506(4) 0.5616(4) 0.0393(19) Uani 0.75 1 d PD B 1
O12 O 0.52890(19) -0.1328(5) 0.4555(7) 0.052(3) Uani 0.75 1 d PD B 1
C84 C 0.5886(3) -0.1787(4) 0.4066(5) 0.040(2) Uani 0.75 1 d PD B 1
F10 F 0.5773(2) -0.2484(3) 0.4080(4) 0.0601(18) Uani 0.75 1 d PD B 1
F11 F 0.5748(3) -0.1516(6) 0.3320(6) 0.077(3) Uiso 0.75 1 d PD B 1
F12 F 0.6292(2) -0.1756(4) 0.4256(5) 0.0604(19) Uani 0.75 1 d PD B 1
S4A S 0.58995(16) -0.1201(3) 0.4241(3) 0.0104(10) Uiso 0.25 1 d PD B 2
O12A O 0.5666(6) -0.1363(11) 0.3384(7) 0.022(4) Uiso 0.25 1 d PD B 2
O11A O 0.6318(3) -0.1409(10) 0.4549(12) 0.024(4) Uiso 0.25 1 d PD B 2
C84A C 0.5635(5) -0.1768(8) 0.4811(10) 0.029(6) Uiso 0.25 1 d PD B 2
F10A F 0.5657(5) -0.2468(7) 0.4615(11) 0.039(4) Uiso 0.25 1 d PD B 2
F11A F 0.5782(8) -0.1643(16) 0.5598(11) 0.066(10) Uiso 0.25 1 d PD B 2
F12A F 0.5239(5) -0.1580(12) 0.4589(16) 0.045(7) Uiso 0.25 1 d PD B 2
O7 O 0.60023(16) 0.4584(3) 0.4831(3) 0.0340(12) Uani 1 1 d . . .
O10 O 0.58403(16) -0.0449(3) 0.4584(3) 0.0297(12) Uani 1 1 d . . .
N13 N 0.60745(15) 0.3276(3) 0.3615(3) 0.0162(10) Uani 1 1 d . . .
N14 N 0.62462(17) 0.2064(3) 0.3954(4) 0.0169(8) Uani 1 1 d . . .
N15 N 0.64269(16) 0.0862(3) 0.4368(3) 0.0169(8) Uani 1 1 d . . .
N16 N 0.53101(18) 0.3362(3) 0.4067(4) 0.0249(12) Uani 1 1 d . . .
N17 N 0.54020(17) 0.2154(3) 0.3695(4) 0.0196(12) Uani 1 1 d . . .
N18 N 0.55355(15) 0.0949(3) 0.3360(3) 0.0177(10) Uani 1 1 d . . .
N19 N 0.5773(2) 0.3299(3) 0.5869(4) 0.0258(13) Uani 1 1 d . . .
N20 N 0.55310(18) 0.2112(3) 0.5450(4) 0.0195(11) Uani 1 1 d . . .
N21 N 0.53169(16) 0.0925(3) 0.4988(4) 0.0217(11) Uani 1 1 d . . .
N22 N 0.65596(17) 0.3213(3) 0.5502(3) 0.0175(11) Uani 1 1 d . . .
N23 N 0.63936(18) 0.2009(3) 0.5718(4) 0.0207(12) Uani 1 1 d . . .
N24 N 0.62159(16) 0.0798(3) 0.5935(4) 0.0240(12) Uani 1 1 d . . .
C41 C 0.5978(2) 0.3855(4) 0.3064(5) 0.0266(14) Uani 1 1 d . B .
H41 H 0.5891 0.4311 0.3242 0.032 Uiso 1 1 calc R . .
C42 C 0.5999(3) 0.3817(4) 0.2264(5) 0.0353(18) Uani 1 1 d . . .
H42 H 0.5920 0.4223 0.1885 0.042 Uiso 1 1 calc R B .
C43 C 0.6147(3) 0.3130(4) 0.2035(5) 0.0363(18) Uani 1 1 d . B .
H43 H 0.6178 0.3082 0.1498 0.044 Uiso 1 1 calc R . .
C44 C 0.6243(2) 0.2543(4) 0.2579(4) 0.0256(14) Uani 1 1 d . . .
H44 H 0.6335 0.2083 0.2421 0.031 Uiso 1 1 calc R B .
C45 C 0.62025(19) 0.2637(3) 0.3388(4) 0.0164(12) Uani 1 1 d . B .
C46 C 0.65149(19) 0.1481(3) 0.4008(4) 0.0186(13) Uani 1 1 d . B .
C47 C 0.6878(2) 0.1532(3) 0.3793(4) 0.0191(13) Uani 1 1 d . . .
H47 H 0.6929 0.1959 0.3505 0.023 Uiso 1 1 calc R B .
C48 C 0.7155(2) 0.0964(4) 0.4001(5) 0.0290(16) Uani 1 1 d . B .
H48 H 0.7402 0.0995 0.3865 0.035 Uiso 1 1 calc R . .
C49 C 0.7071(2) 0.0323(4) 0.4423(4) 0.0286(15) Uani 1 1 d . . .
H49 H 0.7263 -0.0070 0.4594 0.034 Uiso 1 1 calc R B .
C50 C 0.6707(2) 0.0293(4) 0.4573(4) 0.0251(15) Uani 1 1 d . B .
H50 H 0.6643 -0.0142 0.4831 0.030 Uiso 1 1 calc R . .
C51 C 0.5060(2) 0.3934(4) 0.4119(6) 0.041(2) Uani 1 1 d . B .
H51 H 0.5172 0.4351 0.4462 0.049 Uiso 1 1 calc R . .
C52 C 0.4653(3) 0.3930(5) 0.3697(8) 0.068(3) Uani 1 1 d . . .
H52 H 0.4484 0.4328 0.3764 0.082 Uiso 1 1 calc R B .
C53 C 0.4488(3) 0.3335(5) 0.3162(8) 0.064(3) Uani 1 1 d . B .
H53 H 0.4215 0.3359 0.2800 0.077 Uiso 1 1 calc R . .
C54 C 0.4718(2) 0.2726(5) 0.3163(6) 0.041(2) Uani 1 1 d . . .
H54 H 0.4604 0.2287 0.2865 0.049 Uiso 1 1 calc R B .
C55 C 0.5141(2) 0.2769(4) 0.3632(5) 0.0249(15) Uani 1 1 d . B .
C56 C 0.53575(18) 0.1625(3) 0.3075(4) 0.0191(13) Uani 1 1 d . B .
C57 C 0.5184(2) 0.1742(4) 0.2231(5) 0.0315(16) Uani 1 1 d . . .
H57 H 0.5064 0.2212 0.2036 0.038 Uiso 1 1 calc R B .
C58 C 0.5182(2) 0.1180(5) 0.1661(5) 0.0357(18) Uani 1 1 d . B .
H58 H 0.5056 0.1259 0.1081 0.043 Uiso 1 1 calc R . .
C59 C 0.5362(2) 0.0517(4) 0.1945(5) 0.0299(16) Uani 1 1 d . . .
H59 H 0.5371 0.0130 0.1565 0.036 Uiso 1 1 calc R B .
C60 C 0.55331(19) 0.0411(4) 0.2797(4) 0.0210(13) Uani 1 1 d . B .
H60 H 0.5654 -0.0058 0.2993 0.025 Uiso 1 1 calc R . .
C61 C 0.5853(3) 0.3879(5) 0.6402(5) 0.042(2) Uani 1 1 d . B .
H61 H 0.5977 0.4318 0.6274 0.051 Uiso 1 1 calc R . .
C62 C 0.5760(4) 0.3835(6) 0.7110(6) 0.062(3) Uani 1 1 d . . .
H62 H 0.5838 0.4233 0.7501 0.075 Uiso 1 1 calc R B .
C63 C 0.5558(4) 0.3242(5) 0.7288(6) 0.064(3) Uani 1 1 d . B .
H63 H 0.5467 0.3243 0.7765 0.077 Uiso 1 1 calc R . .
C64 C 0.5489(4) 0.2647(5) 0.6763(6) 0.057(3) Uani 1 1 d . . .
H64 H 0.5375 0.2204 0.6906 0.068 Uiso 1 1 calc R B .
C65 C 0.5582(3) 0.2675(4) 0.6031(5) 0.0329(16) Uani 1 1 d . B .
C66 C 0.5243(2) 0.1577(4) 0.5329(4) 0.0246(14) Uani 1 1 d . B .
C67 C 0.4854(2) 0.1670(5) 0.5449(5) 0.0362(18) Uani 1 1 d . . .
H67 H 0.4786 0.2131 0.5650 0.043 Uiso 1 1 calc R B .
C68 C 0.4583(2) 0.1096(6) 0.5276(5) 0.049(2) Uani 1 1 d . B .
H68 H 0.4332 0.1150 0.5390 0.059 Uiso 1 1 calc R . .
C69 C 0.4667(2) 0.0442(5) 0.4939(5) 0.0337(17) Uani 1 1 d . . .
H69 H 0.4473 0.0047 0.4803 0.040 Uiso 1 1 calc R B .
C70 C 0.50278(19) 0.0375(4) 0.4808(4) 0.0227(14) Uani 1 1 d . B .
H70 H 0.5087 -0.0080 0.4578 0.027 Uiso 1 1 calc R . .
C71 C 0.6841(2) 0.3773(4) 0.5609(5) 0.0268(15) Uani 1 1 d . B .
H71 H 0.6753 0.4244 0.5356 0.032 Uiso 1 1 calc R . .
C72 C 0.7241(3) 0.3688(5) 0.6060(5) 0.0365(19) Uani 1 1 d . . .
H72 H 0.7424 0.4098 0.6142 0.044 Uiso 1 1 calc R B .
C73 C 0.7379(2) 0.2981(4) 0.6403(5) 0.0263(15) Uani 1 1 d . B .
H73 H 0.7658 0.2905 0.6713 0.032 Uiso 1 1 calc R . .
C74 C 0.7104(2) 0.2406(4) 0.6282(4) 0.0218(13) Uani 1 1 d . . .
H74 H 0.7193 0.1920 0.6486 0.026 Uiso 1 1 calc R B .
C75 C 0.6690(2) 0.2537(3) 0.5856(4) 0.0161(12) Uani 1 1 d U B .
C76 C 0.6425(2) 0.1441(3) 0.6279(4) 0.0193(12) Uani 1 1 d . B .
C77 C 0.6620(2) 0.1483(4) 0.7148(5) 0.0349(18) Uani 1 1 d . . .
H77 H 0.6758 0.1928 0.7386 0.042 Uiso 1 1 calc R B .
C78 C 0.6611(3) 0.0881(5) 0.7653(5) 0.0393(19) Uani 1 1 d . B .
H78 H 0.6745 0.0909 0.8237 0.047 Uiso 1 1 calc R . .
C79 C 0.6408(2) 0.0247(4) 0.7310(5) 0.0333(17) Uani 1 1 d . . .
H79 H 0.6402 -0.0174 0.7650 0.040 Uiso 1 1 calc R B .
C80 C 0.6214(2) 0.0226(4) 0.6470(5) 0.0291(15) Uani 1 1 d . B .
H80 H 0.6069 -0.0216 0.6242 0.035 Uiso 1 1 calc R . .
Cl1 Cl 0.19895(10) 0.18551(17) 0.3421(2) 0.0799(10) Uani 1 1 d . . .
Cl2 Cl 0.23482(12) 0.31474(16) 0.4451(3) 0.0857(11) Uani 1 1 d . . .
C85 C 0.2421(3) 0.2484(5) 0.3780(6) 0.063(2) Uani 1 1 d . . .
H85A H 0.2669 0.2192 0.4065 0.075 Uiso 1 1 calc R . .
H85B H 0.2466 0.2734 0.3293 0.075 Uiso 1 1 calc R . .
Cl3 Cl 0.4650(4) 0.4545(7) 0.6736(8) 0.100 Uiso 0.30 1 d P . .
Cl4 Cl 0.4854(4) 0.6053(7) 0.6668(8) 0.100 Uiso 0.30 1 d P . .
C86 C 0.4870(14) 0.524(2) 0.638(3) 0.100 Uiso 0.30 1 d P . .
H86A H 0.5161 0.5110 0.6499 0.120 Uiso 0.30 1 calc PR . .
H86B H 0.4750 0.5241 0.5760 0.120 Uiso 0.30 1 calc PR . .

loop_
_atom_site_aniso_label
_atom_site_aniso_U_11
_atom_site_aniso_U_22
_atom_site_aniso_U_33
_atom_site_aniso_U_23
_atom_site_aniso_U_13
_atom_site_aniso_U_12
S1 0.0319(9) 0.0290(8) 0.0231(9) 0.0037(7) 0.0107(7) 0.0021(7)
S2 0.0327(8) 0.0351(8) 0.0344(9) 0.0030(7) 0.0105(7) 0.0046(6)
F1 0.068(4) 0.020(3) 0.213(10) 0.009(4) 0.041(5) -0.007(3)
F2 0.044(3) 0.064(4) 0.106(6) -0.031(4) -0.004(4) -0.003(3)
F3 0.060(4) 0.049(3) 0.130(6) 0.036(3) 0.063(4) 0.007(3)
F4 0.128(6) 0.071(4) 0.048(4) 0.026(3) 0.040(4) 0.029(4)
F5 0.042(3) 0.047(3) 0.137(6) 0.002(3) 0.048(3) 0.001(2)
F6 0.104(5) 0.017(2) 0.174(7) 0.010(3) 0.084(5) 0.001(2)
O1 0.037(3) 0.025(2) 0.042(3) -0.001(2) 0.011(3) -0.004(2)
O2 0.052(4) 0.051(3) 0.024(3) 0.010(2) 0.009(3) 0.010(3)
O3 0.039(3) 0.061(4) 0.034(3) -0.012(3) 0.010(3) 0.013(3)
O4 0.028(3) 0.044(3) 0.037(3) -0.009(2) 0.013(3) 0.009(2)
O5 0.032(3) 0.057(4) 0.087(5) 0.031(3) 0.016(3) 0.012(2)
O6 0.083(5) 0.044(3) 0.023(3) 0.002(2) 0.001(3) 0.001(3)
N1 0.032(3) 0.011(2) 0.026(3) -0.006(2) 0.008(3) -0.004(2)
N2 0.028(3) 0.014(2) 0.020(3) 0.0044(19) 0.010(2) 0.0019(19)
N3 0.020(3) 0.011(2) 0.014(3) 0.0020(18) 0.003(2) -0.0001(18)
N4 0.027(3) 0.020(3) 0.026(3) 0.002(2) 0.010(2) -0.004(2)
N5 0.013(3) 0.018(2) 0.020(3) 0.0003(19) 0.000(2) 0.0057(19)
N6 0.013(2) 0.015(2) 0.027(3) 0.002(2) 0.008(2) 0.0002(19)
N7 0.028(3) 0.017(2) 0.022(3) -0.007(2) 0.010(3) -0.001(2)
N8 0.016(2) 0.026(3) 0.011(2) 0.0000(18) 0.0008(19) -0.0039(18)
N9 0.012(2) 0.024(2) 0.016(2) -0.0077(19) -0.0005(19) -0.0031(18)
N10 0.023(3) 0.030(3) 0.025(3) -0.007(2) 0.015(3) -0.011(2)
N11 0.019(3) 0.012(2) 0.017(3) -0.0061(18) 0.002(2) -0.0067(19)
N12 0.019(3) 0.012(2) 0.017(3) -0.0023(19) 0.002(2) -0.0067(19)
C1 0.052(4) 0.017(3) 0.033(4) -0.010(3) 0.016(3) -0.006(3)
C2 0.108(8) 0.057(5) 0.030(5) -0.022(4) 0.040(5) -0.029(5)
C3 0.088(7) 0.057(5) 0.024(4) -0.004(3) 0.034(4) -0.027(5)
C4 0.080(6) 0.042(4) 0.027(4) -0.010(3) 0.033(4) -0.032(4)
C5 0.031(3) 0.010(2) 0.024(3) -0.006(2) 0.014(3) -0.012(2)
C6 0.022(3) 0.025(3) 0.012(3) -0.002(2) 0.004(2) -0.004(2)
C7 0.033(4) 0.029(3) 0.033(4) -0.011(3) 0.015(3) -0.006(3)
C8 0.035(4) 0.055(5) 0.039(5) -0.004(4) 0.026(4) -0.013(3)
C9 0.022(3) 0.045(4) 0.022(4) -0.007(3) 0.002(3) -0.019(3)
C10 0.022(3) 0.033(3) 0.017(3) -0.001(3) 0.001(3) -0.005(3)
C11 0.054(5) 0.022(3) 0.048(5) -0.004(3) 0.020(4) 0.008(3)
C12 0.048(5) 0.062(6) 0.073(7) 0.003(5) 0.020(5) 0.031(4)
C13 0.027(4) 0.069(6) 0.062(6) -0.019(5) 0.001(4) 0.013(4)
C14 0.033(4) 0.048(5) 0.062(6) -0.016(4) -0.005(4) 0.011(4)
C15 0.028(3) 0.013(3) 0.032(4) -0.011(2) 0.006(3) -0.003(2)
C16 0.017(3) 0.025(3) 0.012(3) -0.004(2) 0.002(2) -0.004(2)
C17 0.022(3) 0.038(4) 0.021(4) 0.001(3) -0.009(3) 0.009(3)
C18 0.029(4) 0.059(5) 0.017(4) 0.009(3) -0.001(3) 0.014(3)
C19 0.019(3) 0.041(4) 0.022(4) -0.017(3) 0.007(3) -0.009(3)
C20 0.018(3) 0.030(3) 0.034(4) -0.003(3) 0.015(3) -0.004(3)
C21 0.041(4) 0.014(3) 0.020(3) 0.001(2) 0.007(3) -0.002(3)
C22 0.051(5) 0.030(4) 0.034(4) -0.001(3) 0.021(4) -0.005(3)
C23 0.061(5) 0.032(4) 0.022(4) 0.011(3) 0.024(4) -0.004(3)
C24 0.048(4) 0.015(3) 0.028(4) 0.005(2) 0.018(3) 0.002(3)
C25 0.024(3) 0.028(3) 0.014(3) -0.002(2) 0.004(3) -0.002(3)
C26 0.019(3) 0.016(3) 0.018(3) -0.008(2) 0.005(3) -0.004(2)
C27 0.023(3) 0.035(4) 0.032(4) -0.002(3) 0.014(3) -0.009(3)
C28 0.012(3) 0.046(4) 0.025(4) -0.013(3) 0.008(3) -0.003(3)
C29 0.019(3) 0.025(3) 0.032(4) -0.013(3) 0.009(3) 0.003(2)
C30 0.024(3) 0.015(3) 0.028(4) -0.006(2) 0.011(3) -0.004(2)
C31 0.036(4) 0.019(3) 0.033(4) -0.004(3) 0.018(3) -0.008(3)
C32 0.026(3) 0.026(3) 0.036(4) -0.011(3) 0.014(3) -0.013(3)
C33 0.031(4) 0.043(4) 0.024(4) 0.005(3) 0.008(3) -0.010(3)
C34 0.024(4) 0.035(4) 0.024(4) 0.000(3) 0.001(3) 0.001(3)
C35 0.020(3) 0.037(4) 0.016(3) -0.005(3) 0.008(3) -0.008(3)
C36 0.019(2) 0.0130(19) 0.024(2) 0.0035(16) 0.0018(18) 0.0048(15)
C37 0.036(4) 0.032(3) 0.014(3) 0.007(2) -0.003(3) -0.012(3)
C38 0.023(3) 0.042(4) 0.026(4) 0.010(3) -0.002(3) -0.002(3)
C39 0.029(4) 0.020(3) 0.040(4) 0.016(3) 0.016(3) 0.004(3)
C40 0.019(2) 0.0130(19) 0.024(2) 0.0035(16) 0.0018(18) 0.0048(15)
C81 0.037(5) 0.036(4) 0.076(7) 0.007(4) 0.018(5) 0.000(4)
C82 0.059(5) 0.052(5) 0.083(7) 0.004(5) 0.043(5) 0.026(4)
S3 0.0349(9) 0.0223(7) 0.0212(8) -0.0036(7) 0.0069(7) -0.0005(7)
O9 0.065(4) 0.034(3) 0.026(3) 0.009(2) 0.012(3) 0.011(3)
O8 0.071(5) 0.072(4) 0.032(4) 0.006(3) 0.029(3) 0.024(4)
C83 0.044(5) 0.010(3) 0.120(10) -0.002(4) 0.019(6) -0.003(3)
F8 0.054(4) 0.018(2) 0.188(9) 0.012(3) 0.014(4) -0.007(2)
F9 0.056(4) 0.056(3) 0.131(6) 0.013(4) 0.060(4) -0.004(3)
F7 0.050(3) 0.036(3) 0.113(6) -0.021(3) -0.030(4) -0.005(2)
S4 0.0188(8) 0.0129(8) 0.0246(9) 0.0022(6) -0.0006(7) -0.0009(6)
O11 0.038(4) 0.035(4) 0.030(4) -0.006(3) -0.010(3) 0.012(3)
O12 0.014(3) 0.043(5) 0.086(7) -0.014(5) -0.003(3) -0.008(3)
C84 0.071(7) 0.013(4) 0.028(5) 0.001(3) 0.005(4) 0.006(4)
F10 0.100(5) 0.021(3) 0.054(4) -0.006(2) 0.015(4) 0.011(3)
F12 0.071(5) 0.053(4) 0.065(5) -0.011(3) 0.034(4) 0.015(3)
O7 0.035(3) 0.037(3) 0.029(3) 0.015(2) 0.008(2) 0.002(2)
O10 0.037(3) 0.015(2) 0.035(3) -0.0026(19) 0.009(2) -0.0129(19)
N13 0.018(3) 0.016(2) 0.013(3) 0.0053(19) 0.003(2) -0.0049(19)
N14 0.0194(18) 0.0113(16) 0.021(2) -0.0029(13) 0.0081(16) -0.0016(13)
N15 0.0194(18) 0.0113(16) 0.021(2) -0.0029(13) 0.0081(16) -0.0016(13)
N16 0.030(3) 0.015(2) 0.033(3) 0.000(2) 0.015(3) 0.006(2)
N17 0.022(3) 0.020(3) 0.019(3) -0.003(2) 0.008(2) -0.001(2)
N18 0.014(2) 0.025(3) 0.014(3) -0.010(2) 0.004(2) -0.006(2)
N19 0.042(4) 0.021(3) 0.022(3) 0.004(2) 0.020(3) 0.000(2)
N20 0.022(3) 0.019(2) 0.021(3) -0.0049(19) 0.012(2) -0.0008(19)
N21 0.014(2) 0.029(3) 0.020(3) 0.005(2) 0.003(2) -0.002(2)
N22 0.025(3) 0.010(2) 0.016(3) 0.0031(19) 0.002(2) 0.002(2)
N23 0.024(3) 0.020(2) 0.015(3) 0.007(2) 0.002(2) 0.000(2)
N24 0.015(3) 0.025(3) 0.032(3) 0.005(2) 0.006(2) 0.006(2)
C41 0.029(4) 0.024(3) 0.028(4) 0.003(3) 0.011(3) 0.000(3)
C42 0.052(5) 0.032(4) 0.023(4) 0.016(3) 0.012(3) 0.005(3)
C43 0.049(5) 0.038(4) 0.025(4) -0.004(3) 0.017(4) 0.012(3)
C44 0.025(3) 0.036(3) 0.018(3) -0.004(3) 0.010(3) 0.000(3)
C45 0.018(3) 0.007(2) 0.024(3) -0.001(2) 0.006(3) -0.005(2)
C46 0.015(3) 0.022(3) 0.016(3) -0.003(2) 0.000(2) -0.002(2)
C47 0.019(3) 0.018(3) 0.019(3) -0.009(2) 0.006(3) -0.001(2)
C48 0.027(4) 0.023(3) 0.037(4) -0.006(3) 0.010(3) 0.000(3)
C49 0.024(3) 0.031(3) 0.024(4) 0.009(3) -0.001(3) 0.007(3)
C50 0.025(3) 0.018(3) 0.022(4) -0.003(2) -0.006(3) 0.005(2)
C51 0.030(4) 0.019(3) 0.073(6) 0.000(3) 0.014(4) 0.010(3)
C52 0.038(5) 0.027(4) 0.133(10) -0.027(5) 0.015(5) 0.009(3)
C53 0.026(4) 0.039(4) 0.111(9) -0.011(5) -0.002(5) 0.013(3)
C54 0.016(3) 0.034(4) 0.059(5) -0.010(3) -0.007(3) 0.006(3)
C55 0.017(3) 0.020(3) 0.035(4) 0.013(3) 0.005(3) 0.006(2)
C56 0.009(3) 0.023(3) 0.025(4) -0.001(2) 0.005(2) 0.003(2)
C57 0.030(4) 0.034(4) 0.027(4) 0.002(3) 0.004(3) 0.006(3)
C58 0.028(4) 0.053(5) 0.019(4) -0.019(3) -0.004(3) -0.010(3)
C59 0.019(3) 0.039(4) 0.029(4) -0.013(3) 0.005(3) -0.001(3)
C60 0.017(3) 0.026(3) 0.020(3) -0.014(2) 0.006(3) -0.007(2)
C61 0.069(6) 0.032(4) 0.028(4) -0.007(3) 0.019(4) -0.008(4)
C62 0.099(8) 0.048(5) 0.044(6) -0.029(4) 0.028(5) -0.029(5)
C63 0.131(10) 0.047(5) 0.028(5) -0.012(4) 0.045(6) -0.012(5)
C64 0.103(8) 0.034(4) 0.049(5) -0.013(4) 0.048(5) -0.031(4)
C65 0.041(4) 0.039(4) 0.023(4) -0.001(3) 0.015(3) 0.006(3)
C66 0.029(4) 0.030(3) 0.019(4) 0.003(3) 0.014(3) -0.004(3)
C67 0.025(3) 0.066(5) 0.023(4) -0.004(3) 0.015(3) 0.002(3)
C68 0.023(4) 0.098(7) 0.032(4) -0.024(4) 0.016(3) -0.020(4)
C69 0.036(4) 0.050(4) 0.017(4) 0.003(3) 0.011(3) -0.020(3)
C70 0.021(3) 0.023(3) 0.016(3) 0.007(2) -0.006(2) -0.013(2)
C71 0.029(4) 0.024(3) 0.032(4) -0.003(3) 0.016(3) -0.008(3)
C72 0.044(5) 0.042(4) 0.028(4) -0.007(3) 0.018(4) -0.027(4)
C73 0.018(3) 0.035(4) 0.024(4) -0.013(3) 0.004(3) -0.006(3)
C74 0.025(3) 0.021(3) 0.018(3) 0.003(2) 0.006(3) -0.006(2)
C75 0.028(3) 0.006(2) 0.013(3) 0.002(2) 0.005(3) -0.002(2)
C76 0.022(3) 0.022(3) 0.015(3) 0.001(2) 0.007(2) -0.008(2)
C77 0.033(4) 0.038(4) 0.029(4) 0.002(3) 0.003(3) -0.013(3)
C78 0.046(5) 0.050(4) 0.020(4) 0.019(3) 0.007(3) -0.006(4)
C79 0.024(3) 0.035(4) 0.038(4) 0.019(3) 0.007(3) 0.003(3)
C80 0.022(3) 0.022(3) 0.052(5) 0.011(3) 0.023(3) 0.002(2)
Cl1 0.0697(17) 0.0634(16) 0.108(2) 0.0480(16) 0.0304(16) 0.0124(13)
Cl2 0.109(2) 0.0483(14) 0.124(3) 0.0398(16) 0.071(2) 0.0307(15)
C85 0.067(6) 0.069(6) 0.052(5) 0.022(4) 0.019(4) -0.001(5)

loop_
_atom_type_symbol
_atom_type_description
_atom_type_scat_dispersion_real
_atom_type_scat_dispersion_imag
_atom_type_scat_source
C C 0.0033 0.0016 'International Tables Vol C Tables 4.2.6.8 and 6.1.1.4'
H H 0.0000 0.0000 'International Tables Vol C Tables 4.2.6.8 and 6.1.1.4'
Cl Cl 0.1484 0.1585 'International Tables Vol C Tables 4.2.6.8 and 6.1.1.4'
Cr Cr 0.3209 0.6236 'International Tables Vol C Tables 4.2.6.8 and 6.1.1.4'
F F 0.0171 0.0103 'International Tables Vol C Tables 4.2.6.8 and 6.1.1.4'
Mn Mn 0.3368 0.7283 'International Tables Vol C Tables 4.2.6.8 and 6.1.1.4'
N N 0.0061 0.0033 'International Tables Vol C Tables 4.2.6.8 and 6.1.1.4'
O O 0.0106 0.0060 'International Tables Vol C Tables 4.2.6.8 and 6.1.1.4'
S S 0.1246 0.1234 'International Tables Vol C Tables 4.2.6.8 and 6.1.1.4'

loop_
_geom_angle_atom_site_label_1
_geom_angle_atom_site_label_2
_geom_angle_atom_site_label_3
_geom_angle
O1 Mn1 N1 101.3(2)
O1 Mn1 N4 105.5(2)
N1 Mn1 N4 86.4(2)
O1 Mn1 N7 100.5(2)
N1 Mn1 N7 158.2(2)
N4 Mn1 N7 88.5(2)
O1 Mn1 N10 97.5(2)
N1 Mn1 N10 86.7(2)
N4 Mn1 N10 156.9(2)
N7 Mn1 N10 89.8(2)
O1 Mn1 Cr2 175.5(2)
N1 Mn1 Cr2 79.64(16)
N4 Mn1 Cr2 78.95(17)
N7 Mn1 Cr2 78.55(17)
N10 Mn1 Cr2 78.09(17)
O4 Mn1A N12 100.5(2)
O4 Mn1A N3 100.0(2)
N12 Mn1A N3 86.5(2)
O4 Mn1A N9 102.0(2)
N12 Mn1A N9 87.5(2)
N3 Mn1A N9 157.8(2)
O4 Mn1A N6 100.3(2)
N12 Mn1A N6 159.1(2)
N3 Mn1A N6 89.3(2)
N9 Mn1A N6 88.8(2)
O4 Mn1A Cr2A 178.4(2)
N12 Mn1A Cr2A 79.79(16)
N3 Mn1A Cr2A 78.46(15)
N9 Mn1A Cr2A 79.48(17)
N6 Mn1A Cr2A 79.34(16)
Cr2 Cr1 N6 90.98(17)
Cr2 Cr1 N9 90.86(18)
N6 Cr1 N9 92.2(2)
Cr2 Cr1 N3 89.75(17)
N6 Cr1 N3 92.0(2)
N9 Cr1 N3 175.7(2)
Cr2 Cr1 N12 90.87(16)
N6 Cr1 N12 178.0(2)
N9 Cr1 N12 88.7(2)
N3 Cr1 N12 87.1(2)
Cr2A Cr1A N7 91.39(19)
Cr2A Cr1A N1 90.30(19)
N7 Cr1A N1 176.9(3)
Cr2A Cr1A N10 90.0(2)
N7 Cr1A N10 93.3(2)
N1 Cr1A N10 89.3(2)
Cr2A Cr1A N4 90.17(19)
N7 Cr1A N4 90.2(2)
N1 Cr1A N4 87.2(2)
N10 Cr1A N4 176.5(3)
Cr2A Cr1A O1 177.5(2)
N7 Cr1A O1 89.3(2)
N1 Cr1A O1 89.1(2)
N10 Cr1A O1 87.5(2)
N4 Cr1A O1 92.3(2)
Cr1 Cr2 N2 95.96(18)
Cr1 Cr2 N5 94.73(19)
N2 Cr2 N5 90.1(3)
Cr1 Cr2 N11 94.40(18)
N2 Cr2 N11 88.2(3)
N5 Cr2 N11 170.8(2)
Cr1 Cr2 N8 94.08(19)
N2 Cr2 N8 169.9(2)
N5 Cr2 N8 90.2(3)
N11 Cr2 N8 89.9(2)
Cr1 Cr2 Mn1 179.02(17)
N2 Cr2 Mn1 84.26(17)
N5 Cr2 Mn1 84.32(17)
N11 Cr2 Mn1 86.55(17)
N8 Cr2 Mn1 85.72(18)
Cr1A Cr2A N2 95.8(2)
Cr1A Cr2A N11 96.7(2)
N2 Cr2A N11 89.2(3)
Cr1A Cr2A N5 94.4(2)
N2 Cr2A N5 90.2(3)
N11 Cr2A N5 168.8(3)
Cr1A Cr2A N8 94.5(2)
N2 Cr2A N8 169.8(3)
N11 Cr2A N8 89.6(3)
N5 Cr2A N8 89.0(2)
Cr1A Cr2A Mn1A 178.58(17)
N2 Cr2A Mn1A 85.47(18)
N11 Cr2A Mn1A 83.95(17)
N5 Cr2A Mn1A 84.89(18)
N8 Cr2A Mn1A 84.29(18)
O2 S1 O3 116.4(4)
O2 S1 O1 114.2(4)
O3 S1 O1 114.2(4)
O2 S1 C81 105.6(4)
O3 S1 C81 104.0(4)
O1 S1 C81 100.1(4)
O4 S2 O5 115.1(4)
O4 S2 O6 117.2(4)
O5 S2 O6 113.4(5)
O4 S2 C82 99.6(4)
O5 S2 C82 103.5(4)
O6 S2 C82 105.5(5)
S1 O1 Mn1 157.0(4)
S1 O1 Cr1A 158.4(4)
S2 O4 Mn1A 156.9(4)
C5 N1 C1 117.7(6)
C5 N1 Cr1A 116.0(4)
C1 N1 Cr1A 125.7(5)
C5 N1 Mn1 127.0(4)
C1 N1 Mn1 115.2(5)
C5 N2 C6 121.2(6)
C5 N2 Cr2A 114.9(4)
C6 N2 Cr2A 123.7(5)
C5 N2 Cr2 123.9(4)
C6 N2 Cr2 114.9(4)
C6 N3 C10 118.6(6)
C6 N3 Cr1 117.8(4)
C10 N3 Cr1 123.2(4)
C6 N3 Mn1A 128.2(4)
C10 N3 Mn1A 113.1(4)
C11 N4 C15 119.6(6)
C11 N4 Cr1A 125.5(5)
C15 N4 Cr1A 114.5(4)
C11 N4 Mn1 114.9(5)
C15 N4 Mn1 125.5(5)
C15 N5 C16 122.0(6)
C15 N5 Cr2 124.6(5)
C16 N5 Cr2 113.2(4)
C15 N5 Cr2A 116.1(5)
C16 N5 Cr2A 121.9(4)
C20 N6 C16 119.7(6)
C20 N6 Cr1 125.3(5)
C16 N6 Cr1 114.6(4)
C20 N6 Mn1A 115.3(4)
C16 N6 Mn1A 125.0(4)
C21 N7 C25 118.7(6)
C21 N7 Cr1A 125.0(5)
C25 N7 Cr1A 115.8(4)
C21 N7 Mn1 114.1(4)
C25 N7 Mn1 127.0(5)
C26 N8 C25 124.1(6)
C26 N8 Cr2 114.5(4)
C25 N8 Cr2 121.1(5)
C26 N8 Cr2A 122.5(5)
C25 N8 Cr2A 113.4(4)
C30 N9 C26 119.2(5)
C30 N9 Cr1 126.4(5)
C26 N9 Cr1 114.1(4)
C30 N9 Mn1A 116.1(4)
C26 N9 Mn1A 124.7(4)
C31 N10 C35 118.8(6)
C31 N10 Cr1A 124.7(5)
C35 N10 Cr1A 116.4(4)
C31 N10 Mn1 113.9(5)
C35 N10 Mn1 127.2(4)
C36 N11 C35 122.6(6)
C36 N11 Cr2A 122.8(4)
C35 N11 Cr2A 114.3(4)
C36 N11 Cr2 114.7(4)
C35 N11 Cr2 122.7(5)
C36 N12 C40 120.0(6)
C36 N12 Mn1A 124.9(4)
C40 N12 Mn1A 115.0(4)
C36 N12 Cr1 114.3(4)
C40 N12 Cr1 125.7(4)
N1 C1 C2 125.9(7)
N1 C1 H1 117.1
C2 C1 H1 117.1
C1 C2 C3 114.4(7)
C1 C2 H2 122.8
C3 C2 H2 122.8
C4 C3 C2 120.2(7)
C4 C3 H3 119.9
C2 C3 H3 119.9
C3 C4 C5 119.1(7)
C3 C4 H4 120.5
C5 C4 H4 120.5
N1 C5 N2 114.5(6)
N1 C5 C4 122.1(6)
N2 C5 C4 123.1(6)
N3 C6 C7 122.3(6)
N3 C6 N2 112.0(6)
C7 C6 N2 125.8(6)
C6 C7 C8 118.4(7)
C6 C7 H7 120.8
C8 C7 H7 120.8
C9 C8 C7 120.5(7)
C9 C8 H8 119.8
C7 C8 H8 119.8
C10 C9 C8 117.0(6)
C10 C9 H9 121.5
C8 C9 H9 121.5
N3 C10 C9 122.9(7)
N3 C10 H10 118.5
C9 C10 H10 118.5
N4 C11 C12 123.0(8)
N4 C11 H11 118.5
C12 C11 H11 118.5
C13 C12 C11 118.0(8)
C13 C12 H12 121.0
C11 C12 H12 121.0
C12 C13 C14 119.7(9)
C12 C13 H13 120.1
C14 C13 H13 120.1
C15 C14 C13 121.9(8)
C15 C14 H14 119.0
C13 C14 H14 119.0
N5 C15 C14 128.0(6)
N5 C15 N4 113.8(6)
C14 C15 N4 117.7(7)
N6 C16 N5 116.4(6)
N6 C16 C17 119.5(6)
N5 C16 C17 123.9(6)
C18 C17 C16 118.9(7)
C18 C17 H17 120.6
C16 C17 H17 120.6
C19 C18 C17 120.2(7)
C19 C18 H18 119.9
C17 C18 H18 119.9
C20 C19 C18 118.0(7)
C20 C19 H19 121.0
C18 C19 H19 121.0
N6 C20 C19 123.7(7)
N6 C20 H20 118.1
C19 C20 H20 118.1
N7 C21 C22 121.7(7)
N7 C21 H21 119.2
C22 C21 H21 119.2
C23 C22 C21 120.6(7)
C23 C22 H22 119.7
C21 C22 H22 119.7
C22 C23 C24 119.4(8)
C22 C23 H23 120.3
C24 C23 H23 120.3
C23 C24 C25 119.6(7)
C23 C24 H24 120.2
C25 C24 H24 120.2
N8 C25 N7 114.7(6)
N8 C25 C24 125.2(6)
N7 C25 C24 119.8(6)
N8 C26 N9 115.4(6)
N8 C26 C27 125.0(6)
N9 C26 C27 119.4(6)
C28 C27 C26 118.8(6)
C28 C27 H27 120.6
C26 C27 H27 120.6
C29 C28 C27 120.3(6)
C29 C28 H28 119.8
C27 C28 H28 119.8
C28 C29 C30 118.7(6)
C28 C29 H29 120.7
C30 C29 H29 120.7
N9 C30 C29 123.4(6)
N9 C30 H30 118.3
C29 C30 H30 118.3
N10 C31 C32 123.1(7)
N10 C31 H31 118.4
C32 C31 H31 118.4
C33 C32 C31 117.8(6)
C33 C32 H32 121.1
C31 C32 H32 121.1
C34 C33 C32 120.2(8)
C34 C33 H33 119.9
C32 C33 H33 119.9
C33 C34 C35 119.8(7)
C33 C34 H34 120.1
C35 C34 H34 120.1
N10 C35 N11 115.2(6)
N10 C35 C34 120.1(6)
N11 C35 C34 124.5(7)
N12 C36 N11 115.6(6)
N12 C36 C37 119.9(6)
N11 C36 C37 124.3(6)
C38 C37 C36 120.5(7)
C38 C37 H37 119.8
C36 C37 H37 119.8
C37 C38 C39 118.9(7)
C37 C38 H38 120.6
C39 C38 H38 120.6
C40 C39 C38 117.8(6)
C40 C39 H39 121.1
C38 C39 H39 121.1
N12 C40 C39 122.9(6)
N12 C40 H40 118.6
C39 C40 H40 118.6
F2 C81 F1 107.0(9)
F2 C81 F3 109.6(8)
F1 C81 F3 109.6(8)
F2 C81 S1 111.9(7)
F1 C81 S1 110.2(6)
F3 C81 S1 108.6(7)
F4 C82 F5 109.4(8)
F4 C82 F6 105.0(8)
F5 C82 F6 106.4(8)
F4 C82 S2 112.0(8)
F5 C82 S2 112.3(7)
F6 C82 S2 111.5(6)
O10 Mn2 N24 101.0(2)
O10 Mn2 N21 102.7(2)
N24 Mn2 N21 89.3(2)
O10 Mn2 N15 100.2(2)
N24 Mn2 N15 86.7(2)
N21 Mn2 N15 157.1(2)
O10 Mn2 N18 99.9(2)
N24 Mn2 N18 158.9(2)
N21 Mn2 N18 88.7(2)
N15 Mn2 N18 87.0(2)
O10 Mn2 Cr4 177.7(2)
N24 Mn2 Cr4 80.75(17)
N21 Mn2 Cr4 78.72(16)
N15 Mn2 Cr4 78.41(15)
N18 Mn2 Cr4 78.23(15)
N22 Cr3 N19 89.6(3)
N22 Cr3 N13 94.1(2)
N19 Cr3 N13 176.0(3)
N22 Cr3 N16 177.3(3)
N19 Cr3 N16 88.2(3)
N13 Cr3 N16 88.0(2)
N22 Cr3 Cr4A 91.77(17)
N19 Cr3 Cr4A 91.78(18)
N13 Cr3 Cr4A 89.64(18)
N16 Cr3 Cr4A 89.91(18)
N22 Cr3 O7 88.0(2)
N19 Cr3 O7 88.9(2)
N13 Cr3 O7 89.7(2)
N16 Cr3 O7 90.4(2)
Cr4A Cr3 O7 179.2(2)
O7 Mn2A N16 103.1(2)
O7 Mn2A N19 100.0(3)
N16 Mn2A N19 89.1(3)
O7 Mn2A N13 99.2(2)
N16 Mn2A N13 87.5(2)
N19 Mn2A N13 160.7(2)
O7 Mn2A N22 96.0(2)
N16 Mn2A N22 160.9(2)
N19 Mn2A N22 86.9(3)
N13 Mn2A N22 90.1(2)
O7 Mn2A Cr4A 175.6(2)
N16 Mn2A Cr4A 80.89(18)
N19 Mn2A Cr4A 81.65(19)
N13 Mn2A Cr4A 79.09(17)
N22 Mn2A Cr4A 80.02(16)
Cr4A Cr3A N18 89.32(19)
Cr4A Cr3A N24 91.54(19)
N18 Cr3A N24 177.2(2)
Cr4A Cr3A N21 89.5(2)
N18 Cr3A N21 92.2(2)
N24 Cr3A N21 90.5(2)
Cr4A Cr3A N15 89.39(18)
N18 Cr3A N15 89.9(2)
N24 Cr3A N15 87.4(2)
N21 Cr3A N15 177.6(3)
Cr4A Cr3A O10 178.7(2)
N18 Cr3A O10 90.3(2)
N24 Cr3A O10 88.8(2)
N21 Cr3A O10 91.8(2)
N15 Cr3A O10 89.4(2)
N23 Cr4 N14 90.3(3)
N23 Cr4 N17 167.5(2)
N14 Cr4 N17 88.0(3)
N23 Cr4 N20 90.1(3)
N14 Cr4 N20 167.9(2)
N17 Cr4 N20 88.9(3)
N23 Cr4 Mn2 82.64(18)
N14 Cr4 Mn2 83.50(16)
N17 Cr4 Mn2 84.83(17)
N20 Cr4 Mn2 84.61(16)
N17 Cr4A N14 88.9(3)
N17 Cr4A Cr3A 94.6(2)
N14 Cr4A Cr3A 93.30(19)
N17 Cr4A N23 172.4(2)
N14 Cr4A N23 90.2(3)
Cr3A Cr4A N23 92.98(19)
N17 Cr4A N20 89.8(3)
N14 Cr4A N20 171.9(2)
Cr3A Cr4A N20 94.75(19)
N23 Cr4A N20 90.1(3)
N17 Cr4A Cr3 86.84(18)
N14 Cr4A Cr3 85.98(17)
Cr3A Cr4A Cr3 178.40(19)
N23 Cr4A Cr3 85.60(18)
N20 Cr4A Cr3 85.99(18)
N17 Cr4A Mn2A 85.53(18)
N14 Cr4A Mn2A 86.89(17)
Cr3A Cr4A Mn2A 179.8(2)
N23 Cr4A Mn2A 86.93(18)
N20 Cr4A Mn2A 85.06(18)
Cr3 Cr4A Mn2A 1.62(11)
O8 S3 O9 116.5(4)
O8 S3 O7 113.1(4)
O9 S3 O7 113.3(3)
O8 S3 C83 105.8(5)
O9 S3 C83 105.0(4)
O7 S3 C83 101.1(3)
F9 C83 F8 107.7(8)
F9 C83 F7 106.4(8)
F8 C83 F7 108.1(8)
F9 C83 S3 112.9(6)
F8 C83 S3 111.4(6)
F7 C83 S3 110.1(6)
O12 S4 O11 113.9(6)
O12 S4 O10 113.1(5)
O11 S4 O10 117.2(4)
O12 S4 C84 104.0(5)
O11 S4 C84 105.6(4)
O10 S4 C84 100.8(3)
F11 C84 F10 110.7(8)
F11 C84 F12 104.9(8)
F10 C84 F12 109.2(7)
F11 C84 S4 110.6(6)
F10 C84 S4 111.6(6)
F12 C84 S4 109.7(5)
O11A S4A O12A 119.8(12)
O11A S4A O10 109.8(9)
O12A S4A O10 117.6(10)
O11A S4A C84A 106.2(9)
O12A S4A C84A 101.6(9)
O10 S4A C84A 98.4(6)
F11A C84A F10A 113.2(17)
F11A C84A F12A 106.6(17)
F10A C84A F12A 107.8(15)
F11A C84A S4A 110.2(14)
F10A C84A S4A 108.8(11)
F12A C84A S4A 110.3(13)
S3 O7 Mn2A 158.0(4)
S3 O7 Cr3 160.2(4)
S4A O10 S4 49.8(3)
S4A O10 Mn2 155.8(4)
S4 O10 Mn2 154.3(4)
S4A O10 Cr3A 155.1(4)
S4 O10 Cr3A 154.9(3)
C45 N13 C41 119.5(6)
C45 N13 Cr3 116.4(4)
C41 N13 Cr3 123.4(5)
C45 N13 Mn2A 126.6(4)
C41 N13 Mn2A 113.5(4)
C45 N14 C46 122.3(6)
C45 N14 Cr4A 120.9(4)
C46 N14 Cr4A 116.7(4)
C45 N14 Cr4 112.9(4)
C46 N14 Cr4 124.6(5)
C46 N15 C50 119.1(6)
C46 N15 Cr3A 115.8(4)
C50 N15 Cr3A 125.0(5)
C46 N15 Mn2 126.0(4)
C50 N15 Mn2 114.9(4)
C55 N16 C51 117.6(7)
C55 N16 Mn2A 126.4(4)
C51 N16 Mn2A 115.9(5)
C55 N16 Cr3 116.3(4)
C51 N16 Cr3 125.5(5)
C56 N17 C55 124.2(6)
C56 N17 Cr4A 114.6(4)
C55 N17 Cr4A 121.2(5)
C56 N17 Cr4 122.5(4)
C55 N17 Cr4 112.7(4)
C60 N18 C56 118.5(6)
C60 N18 Cr3A 124.6(5)
C56 N18 Cr3A 116.4(4)
C60 N18 Mn2 114.8(5)
C56 N18 Mn2 126.6(4)
C61 N19 C65 120.7(7)
C61 N19 Cr3 123.3(5)
C65 N19 Cr3 116.0(5)
C61 N19 Mn2A 114.0(5)
C65 N19 Mn2A 125.2(5)
C66 N20 C65 123.5(6)
C66 N20 Cr4A 113.8(4)
C65 N20 Cr4A 122.7(5)
C66 N20 Cr4 122.4(5)
C65 N20 Cr4 113.9(5)
C66 N21 C70 119.5(6)
C66 N21 Cr3A 116.1(4)
C70 N21 Cr3A 124.1(5)
C66 N21 Mn2 126.1(4)
C70 N21 Mn2 114.4(5)
C75 N22 C71 118.0(6)
C75 N22 Cr3 115.8(4)
C71 N22 Cr3 126.1(5)
C75 N22 Mn2A 125.4(4)
C71 N22 Mn2A 116.6(4)
C75 N23 C76 120.3(6)
C75 N23 Cr4 114.4(4)
C76 N23 Cr4 125.0(5)
C75 N23 Cr4A 123.0(4)
C76 N23 Cr4A 116.7(4)
C80 N24 C76 117.1(6)
C80 N24 Mn2 117.1(5)
C76 N24 Mn2 125.7(4)
C80 N24 Cr3A 127.2(5)
C76 N24 Cr3A 115.1(4)
N13 C41 C42 123.7(7)
N13 C41 H41 118.1
C42 C41 H41 118.1
C41 C42 C43 116.1(7)
C41 C42 H42 122.0
C43 C42 H42 122.0
C44 C43 C42 120.9(7)
C44 C43 H43 119.5
C42 C43 H43 119.5
C43 C44 C45 118.5(6)
C43 C44 H44 120.8
C45 C44 H44 120.8
N13 C45 N14 114.7(6)
N13 C45 C44 121.3(6)
N14 C45 C44 123.7(6)
N15 C46 N14 114.3(6)
N15 C46 C47 120.8(6)
N14 C46 C47 124.5(6)
C48 C47 C46 119.5(6)
C48 C47 H47 120.2
C46 C47 H47 120.2
C47 C48 C49 119.4(7)
C47 C48 H48 120.3
C49 C48 H48 120.3
C50 C49 C48 118.0(6)
C50 C49 H49 121.0
C48 C49 H49 121.0
C49 C50 N15 122.9(6)
C49 C50 H50 118.5
N15 C50 H50 118.5
N16 C51 C52 122.3(8)
N16 C51 H51 118.9
C52 C51 H51 118.9
C51 C52 C53 119.3(8)
C51 C52 H52 120.4
C53 C52 H52 120.4
C54 C53 C52 119.5(9)
C54 C53 H53 120.2
C52 C53 H53 120.2
C53 C54 C55 117.3(8)
C53 C54 H54 121.4
C55 C54 H54 121.4
N16 C55 N17 115.3(6)
N16 C55 C54 123.3(6)
N17 C55 C54 121.3(6)
N18 C56 C57 119.9(6)
N18 C56 N17 114.0(6)
C57 C56 N17 125.9(6)
C56 C57 C58 120.7(7)
C56 C57 H57 119.7
C58 C57 H57 119.7
C59 C58 C57 119.2(7)
C59 C58 H58 120.4
C57 C58 H58 120.4
C58 C59 C60 119.0(7)
C58 C59 H59 120.5
C60 C59 H59 120.5
N18 C60 C59 122.6(7)
N18 C60 H60 118.7
C59 C60 H60 118.7
C62 C61 N19 119.8(8)
C62 C61 H61 120.1
N19 C61 H61 120.1
C61 C62 C63 122.0(8)
C61 C62 H62 119.0
C63 C62 H62 119.0
C62 C63 C64 117.8(9)
C62 C63 H63 121.1
C64 C63 H63 121.1
C63 C64 C65 121.2(8)
C63 C64 H64 119.4
C65 C64 H64 119.4
N19 C65 C64 118.1(7)
N19 C65 N20 114.7(7)
C64 C65 N20 127.0(7)
N20 C66 N21 116.6(6)
N20 C66 C67 125.1(7)
N21 C66 C67 118.0(6)
C68 C67 C66 119.7(8)
C68 C67 H67 120.1
C66 C67 H67 120.1
C67 C68 C69 121.1(7)
C67 C68 H68 119.5
C69 C68 H68 119.5
C70 C69 C68 118.1(7)
C70 C69 H69 120.9
C68 C69 H69 120.9
C69 C70 N21 123.5(7)
C69 C70 H70 118.3
N21 C70 H70 118.3
C72 C71 N22 123.1(7)
C72 C71 H71 118.4
N22 C71 H71 118.4
C71 C72 C73 119.0(6)
C71 C72 H72 120.5
C73 C72 H72 120.5
C74 C73 C72 118.8(7)
C74 C73 H73 120.6
C72 C73 H73 120.6
C73 C74 C75 119.8(6)
C73 C74 H74 120.1
C75 C74 H74 120.1
N23 C75 N22 114.6(6)
N23 C75 C74 124.2(5)
N22 C75 C74 121.1(5)
N23 C76 N24 114.1(6)
N23 C76 C77 126.0(6)
N24 C76 C77 119.7(6)
C78 C77 C76 120.3(7)
C78 C77 H77 119.9
C76 C77 H77 119.9
C79 C78 C77 119.7(7)
C79 C78 H78 120.1
C77 C78 H78 120.1
C78 C79 C80 118.8(7)
C78 C79 H79 120.6
C80 C79 H79 120.6
N24 C80 C79 124.3(7)
N24 C80 H80 117.9
C79 C80 H80 117.9
Cl2 C85 Cl1 112.1(6)
Cl2 C85 H85A 109.2
Cl1 C85 H85A 109.2
Cl2 C85 H85B 109.2
Cl1 C85 H85B 109.2
H85A C85 H85B 107.9
Cl4 C86 Cl3 121(3)
Cl4 C86 H86A 107.0
Cl3 C86 H86A 107.0
Cl4 C86 H86B 107.0
Cl3 C86 H86B 107.0
H86A C86 H86B 106.7

loop_
_geom_bond_atom_site_label_1
_geom_bond_atom_site_label_2
_geom_bond_distance
Mn1 O1 1.955(5)
Mn1 N1 2.149(7)
Mn1 N4 2.171(6)
Mn1 N7 2.171(6)
Mn1 N10 2.209(7)
Mn1 Cr2 2.750(3)
Mn1A O4 1.978(6)
Mn1A N12 2.150(6)
Mn1A N3 2.158(6)
Mn1A N9 2.172(6)
Mn1A N6 2.173(6)
Mn1A Cr2A 2.721(4)
Cr1 Cr2 1.937(3)
Cr1 N6 2.099(6)
Cr1 N9 2.123(6)
Cr1 N3 2.129(6)
Cr1 N12 2.154(6)
Cr1A Cr2A 1.952(4)
Cr1A N7 2.117(6)
Cr1A N1 2.126(7)
Cr1A N10 2.133(6)
Cr1A N4 2.160(6)
Cr1A O1 2.393(5)
Cr2 N2 2.008(6)
Cr2 N5 2.021(6)
Cr2 N11 2.023(6)
Cr2 N8 2.040(6)
Cr2A N2 1.983(6)
Cr2A N11 2.010(6)
Cr2A N5 2.041(6)
Cr2A N8 2.065(6)
S1 O2 1.406(6)
S1 O3 1.426(6)
S1 O1 1.457(5)
S1 C81 1.803(9)
S2 O4 1.425(6)
S2 O5 1.438(6)
S2 O6 1.496(6)
S2 C82 1.761(10)
F1 C81 1.337(10)
F2 C81 1.304(12)
F3 C81 1.360(12)
F4 C82 1.330(12)
F5 C82 1.359(10)
F6 C82 1.393(10)
N1 C5 1.339(8)
N1 C1 1.365(8)
N2 C5 1.382(8)
N2 C6 1.399(8)
N3 C6 1.354(8)
N3 C10 1.354(8)
N4 C11 1.350(9)
N4 C15 1.400(8)
N5 C15 1.335(8)
N5 C16 1.355(8)
N6 C20 1.351(9)
N6 C16 1.352(8)
N7 C21 1.335(8)
N7 C25 1.380(8)
N8 C26 1.350(8)
N8 C25 1.377(8)
N9 C30 1.317(8)
N9 C26 1.373(8)
N10 C31 1.342(9)
N10 C35 1.350(9)
N11 C36 1.377(8)
N11 C35 1.381(8)
N12 C36 1.334(8)
N12 C40 1.348(8)
C1 C2 1.371(11)
C1 H1 0.9500
C2 C3 1.466(13)
C2 H2 0.9500
C3 C4 1.367(11)
C3 H3 0.9500
C4 C5 1.416(10)
C4 H4 0.9500
C6 C7 1.371(10)
C7 C8 1.398(10)
C7 H7 0.9500
C8 C9 1.393(12)
C8 H8 0.9500
C9 C10 1.390(10)
C9 H9 0.9500
C10 H10 0.9500
C11 C12 1.387(14)
C11 H11 0.9500
C12 C13 1.361(15)
C12 H12 0.9500
C13 C14 1.397(12)
C13 H13 0.9500
C14 C15 1.373(11)
C14 H14 0.9500
C16 C17 1.423(9)
C17 C18 1.391(11)
C17 H17 0.9500
C18 C19 1.387(11)
C18 H18 0.9500
C19 C20 1.359(11)
C19 H19 0.9500
C20 H20 0.9500
C21 C22 1.384(11)
C21 H21 0.9500
C22 C23 1.329(11)
C22 H22 0.9500
C23 C24 1.381(10)
C23 H23 0.9500
C24 C25 1.398(10)
C24 H24 0.9500
C26 C27 1.415(9)
C27 C28 1.398(10)
C27 H27 0.9500
C28 C29 1.338(11)
C28 H28 0.9500
C29 C30 1.395(9)
C29 H29 0.9500
C30 H30 0.9500
C31 C32 1.397(11)
C31 H31 0.9500
C32 C33 1.368(11)
C32 H32 0.9500
C33 C34 1.367(10)
C33 H33 0.9500
C34 C35 1.413(9)
C34 H34 0.9500
C36 C37 1.390(10)
C37 C38 1.362(10)
C37 H37 0.9500
C38 C39 1.412(10)
C38 H38 0.9500
C39 C40 1.353(10)
C39 H39 0.9500
C40 H40 0.9500
Mn2 O10 1.976(5)
Mn2 N24 2.121(6)
Mn2 N21 2.178(6)
Mn2 N15 2.181(6)
Mn2 N18 2.205(6)
Mn2 Cr4 2.781(3)
Cr3 N22 2.103(6)
Cr3 N19 2.112(6)
Cr3 N13 2.132(6)
Cr3 N16 2.142(7)
Cr3 Cr4A 2.265(3)
Cr3 O7 2.361(6)
Mn2A O7 1.977(6)
Mn2A N16 2.105(7)
Mn2A N19 2.118(6)
Mn2A N13 2.185(6)
Mn2A N22 2.198(6)
Mn2A Cr4A 2.653(4)
Cr3A Cr4A 2.017(4)
Cr3A N18 2.127(6)
Cr3A N24 2.128(7)
Cr3A N21 2.128(6)
Cr3A N15 2.146(6)
Cr3A O10 2.386(5)
Cr4 N23 2.014(6)
Cr4 N14 2.018(6)
Cr4 N17 2.028(6)
Cr4 N20 2.046(6)
Cr4A N17 2.004(7)
Cr4A N14 2.012(7)
Cr4A N23 2.023(7)
Cr4A N20 2.039(7)
S3 O8 1.424(6)
S3 O9 1.441(5)
S3 O7 1.461(5)
S3 C83 1.826(8)
C83 F9 1.283(9)
C83 F8 1.317(8)
C83 F7 1.344(10)
S4 O12 1.438(6)
S4 O11 1.445(6)
S4 O10 1.507(5)
S4 C84 1.819(8)
C84 F11 1.293(10)
C84 F10 1.308(8)
C84 F12 1.340(10)
S4A O11A 1.424(9)
S4A O12A 1.448(9)
S4A O10 1.503(7)
S4A C84A 1.826(10)
C84A F11A 1.285(12)
C84A F10A 1.304(10)
C84A F12A 1.340(12)
N13 C45 1.325(8)
N13 C41 1.362(8)
N14 C45 1.377(8)
N14 C46 1.379(8)
N15 C46 1.344(8)
N15 C50 1.371(8)
N16 C55 1.318(9)
N16 C51 1.361(8)
N17 C56 1.384(8)
N17 C55 1.403(8)
N18 C60 1.349(8)
N18 C56 1.374(8)
N19 C61 1.343(10)
N19 C65 1.367(10)
N20 C66 1.350(9)
N20 C65 1.377(9)
N21 C66 1.358(9)
N21 C70 1.368(8)
N22 C75 1.363(7)
N22 C71 1.368(8)
N23 C75 1.358(8)
N23 C76 1.369(8)
N24 C80 1.364(9)
N24 C76 1.387(8)
C41 C42 1.374(11)
C41 H41 0.9500
C42 C43 1.428(11)
C42 H42 0.9500
C43 C44 1.366(11)
C43 H43 0.9500
C44 C45 1.424(9)
C44 H44 0.9500
C46 C47 1.412(9)
C47 C48 1.364(9)
C47 H47 0.9500
C48 C49 1.428(10)
C48 H48 0.9500
C49 C50 1.356(10)
C49 H49 0.9500
C50 H50 0.9500
C51 C52 1.361(13)
C51 H51 0.9500
C52 C53 1.398(14)
C52 H52 0.9500
C53 C54 1.348(11)
C53 H53 0.9500
C54 C55 1.429(10)
C54 H54 0.9500
C56 C57 1.378(10)
C57 C58 1.389(10)
C57 H57 0.9500
C58 C59 1.355(12)
C58 H58 0.9500
C59 C60 1.385(10)
C59 H59 0.9500
C60 H60 0.9500
C61 C62 1.333(13)
C61 H61 0.9500
C62 C63 1.355(14)
C62 H62 0.9500
C63 C64 1.358(12)
C63 H63 0.9500
C64 C65 1.368(12)
C64 H64 0.9500
C66 C67 1.427(10)
C67 C68 1.358(12)
C67 H67 0.9500
C68 C69 1.371(13)
C68 H68 0.9500
C69 C70 1.337(10)
C69 H69 0.9500
C70 H70 0.9500
C71 C72 1.360(12)
C71 H71 0.9500
C72 C73 1.411(11)
C72 H72 0.9500
C73 C74 1.371(9)
C73 H73 0.9500
C74 C75 1.405(9)
C74 H74 0.9500
C76 C77 1.410(10)
C77 C78 1.380(10)
C77 H77 0.9500
C78 C79 1.364(12)
C78 H78 0.9500
C79 C80 1.367(11)
C79 H79 0.9500
C80 H80 0.9500
Cl1 C85 1.813(10)
Cl2 C85 1.711(11)
C85 H85A 0.9900
C85 H85B 0.9900
Cl3 C86 1.67(4)
Cl4 C86 1.54(5)
C86 H86A 0.9900
C86 H86B 0.9900

loop_
_geom_torsion_atom_site_label_1
_geom_torsion_atom_site_label_2
_geom_torsion_atom_site_label_3
_geom_torsion_atom_site_label_4
_geom_torsion
N6 Cr1 Cr2 N2 -114.2(2)
N9 Cr1 Cr2 N2 153.6(2)
N3 Cr1 Cr2 N2 -22.1(2)
N12 Cr1 Cr2 N2 65.0(2)
N6 Cr1 Cr2 N5 -23.6(2)
N9 Cr1 Cr2 N5 -115.7(2)
N3 Cr1 Cr2 N5 68.5(2)
N12 Cr1 Cr2 N5 155.6(2)
N6 Cr1 Cr2 N11 157.2(2)
N9 Cr1 Cr2 N11 65.0(2)
N3 Cr1 Cr2 N11 -110.7(2)
N12 Cr1 Cr2 N11 -23.6(2)
N6 Cr1 Cr2 N8 67.0(2)
N9 Cr1 Cr2 N8 -25.2(2)
N3 Cr1 Cr2 N8 159.0(2)
N12 Cr1 Cr2 N8 -113.9(2)
N1 Mn1 Cr2 N2 -20.7(3)
N4 Mn1 Cr2 N2 67.6(3)
N7 Mn1 Cr2 N2 158.3(3)
N10 Mn1 Cr2 N2 -109.5(3)
N1 Mn1 Cr2 N5 -111.4(2)
N4 Mn1 Cr2 N5 -23.1(3)
N7 Mn1 Cr2 N5 67.6(2)
N10 Mn1 Cr2 N5 159.8(2)
N1 Mn1 Cr2 N11 67.8(2)
N4 Mn1 Cr2 N11 156.1(3)
N7 Mn1 Cr2 N11 -113.2(2)
N10 Mn1 Cr2 N11 -21.0(2)
N1 Mn1 Cr2 N8 158.0(2)
N4 Mn1 Cr2 N8 -113.7(2)
N7 Mn1 Cr2 N8 -23.0(2)
N10 Mn1 Cr2 N8 69.2(2)
N7 Cr1A Cr2A N2 156.9(3)
N1 Cr1A Cr2A N2 -20.6(3)
N10 Cr1A Cr2A N2 -109.8(3)
N4 Cr1A Cr2A N2 66.7(3)
N7 Cr1A Cr2A N11 -113.2(3)
N1 Cr1A Cr2A N11 69.3(3)
N10 Cr1A Cr2A N11 -19.9(3)
N4 Cr1A Cr2A N11 156.6(3)
N7 Cr1A Cr2A N5 66.2(3)
N1 Cr1A Cr2A N5 -111.3(3)
N10 Cr1A Cr2A N5 159.5(3)
N4 Cr1A Cr2A N5 -24.0(3)
N7 Cr1A Cr2A N8 -23.1(3)
N1 Cr1A Cr2A N8 159.4(2)
N10 Cr1A Cr2A N8 70.2(2)
N4 Cr1A Cr2A N8 -113.3(2)
N12 Mn1A Cr2A N2 65.9(2)
N3 Mn1A Cr2A N2 -22.6(2)
N9 Mn1A Cr2A N2 155.2(3)
N6 Mn1A Cr2A N2 -114.0(2)
N12 Mn1A Cr2A N11 -23.8(2)
N3 Mn1A Cr2A N11 -112.3(2)
N9 Mn1A Cr2A N11 65.5(2)
N6 Mn1A Cr2A N11 156.3(2)
N12 Mn1A Cr2A N5 156.5(2)
N3 Mn1A Cr2A N5 68.1(2)
N9 Mn1A Cr2A N5 -114.2(2)
N6 Mn1A Cr2A N5 -23.4(2)
N12 Mn1A Cr2A N8 -114.0(2)
N3 Mn1A Cr2A N8 157.5(2)
N9 Mn1A Cr2A N8 -24.7(2)
N6 Mn1A Cr2A N8 66.1(2)
O2 S1 O1 Mn1 41.7(12)
O3 S1 O1 Mn1 -95.6(11)
C81 S1 O1 Mn1 154.0(11)
O2 S1 O1 Cr1A 39.9(12)
O3 S1 O1 Cr1A -97.4(11)
C81 S1 O1 Cr1A 152.2(11)
N1 Mn1 O1 S1 99.0(11)
N4 Mn1 O1 S1 9.6(12)
N7 Mn1 O1 S1 -81.8(11)
N10 Mn1 O1 S1 -172.9(11)
N1 Mn1 O1 Cr1A -106(4)
N4 Mn1 O1 Cr1A 165(4)
N7 Mn1 O1 Cr1A 73(4)
N10 Mn1 O1 Cr1A -18(4)
N7 Cr1A O1 S1 -78.4(11)
N1 Cr1A O1 S1 98.9(11)
N10 Cr1A O1 S1 -171.8(11)
N4 Cr1A O1 S1 11.7(11)
N7 Cr1A O1 Mn1 -105(4)
N1 Cr1A O1 Mn1 72(4)
N10 Cr1A O1 Mn1 162(4)
N4 Cr1A O1 Mn1 -15(4)
O5 S2 O4 Mn1A -68.5(11)
O6 S2 O4 Mn1A 68.7(11)
C82 S2 O4 Mn1A -178.3(10)
N12 Mn1A O4 S2 113.0(10)
N3 Mn1A O4 S2 -158.7(10)
N9 Mn1A O4 S2 23.4(10)
N6 Mn1A O4 S2 -67.7(10)
Cr2A Cr1A N1 C5 15.7(5)
N10 Cr1A N1 C5 105.7(5)
N4 Cr1A N1 C5 -74.5(5)
O1 Cr1A N1 C5 -166.8(5)
Cr2A Cr1A N1 C1 -155.1(6)
N10 Cr1A N1 C1 -65.1(6)
N4 Cr1A N1 C1 114.8(6)
O1 Cr1A N1 C1 22.5(6)
Cr2A Cr1A N1 Mn1 175.8(6)
N10 Cr1A N1 Mn1 -94.2(6)
N4 Cr1A N1 Mn1 85.6(5)
O1 Cr1A N1 Mn1 -6.7(5)
O1 Mn1 N1 C5 -165.9(6)
N4 Mn1 N1 C5 -60.8(6)
N7 Mn1 N1 C5 16.1(11)
N10 Mn1 N1 C5 97.1(6)
Cr2 Mn1 N1 C5 18.7(6)
O1 Mn1 N1 C1 17.6(6)
N4 Mn1 N1 C1 122.7(6)
N7 Mn1 N1 C1 -160.5(7)
N10 Mn1 N1 C1 -79.4(6)
Cr2 Mn1 N1 C1 -157.9(6)
O1 Mn1 N1 Cr1A 171.6(6)
N4 Mn1 N1 Cr1A -83.3(5)
N7 Mn1 N1 Cr1A -6.4(7)
N10 Mn1 N1 Cr1A 74.6(5)
Cr2 Mn1 N1 Cr1A -3.9(5)
Cr1A Cr2A N2 C5 31.3(5)
N11 Cr2A N2 C5 -65.4(5)
N5 Cr2A N2 C5 125.8(5)
N8 Cr2A N2 C5 -148.7(15)
Mn1A Cr2A N2 C5 -149.4(5)
Cr1A Cr2A N2 C6 -142.8(5)
N11 Cr2A N2 C6 120.5(5)
N5 Cr2A N2 C6 -48.4(5)
N8 Cr2A N2 C6 37(2)
Mn1A Cr2A N2 C6 36.5(5)
Cr1A Cr2A N2 Cr2 -176.3(8)
N11 Cr2A N2 Cr2 87.0(7)
N5 Cr2A N2 Cr2 -81.8(7)
N8 Cr2A N2 Cr2 3.7(15)
Mn1A Cr2A N2 Cr2 3.0(7)
Cr1 Cr2 N2 C5 -146.8(5)
N5 Cr2 N2 C5 118.4(6)
N11 Cr2 N2 C5 -52.6(6)
N8 Cr2 N2 C5 27(2)
Mn1 Cr2 N2 C5 34.1(5)
Cr1 Cr2 N2 C6 33.2(5)
N5 Cr2 N2 C6 -61.6(5)
N11 Cr2 N2 C6 127.4(5)
N8 Cr2 N2 C6 -153.4(15)
Mn1 Cr2 N2 C6 -145.9(5)
Cr1 Cr2 N2 Cr2A -177.2(8)
N5 Cr2 N2 Cr2A 88.0(7)
N11 Cr2 N2 Cr2A -83.0(7)
N8 Cr2 N2 Cr2A -3.8(15)
Mn1 Cr2 N2 Cr2A 3.7(7)
Cr2 Cr1 N3 C6 18.1(5)
N6 Cr1 N3 C6 109.0(5)
N12 Cr1 N3 C6 -72.8(5)
Cr2 Cr1 N3 C10 -155.6(5)
N6 Cr1 N3 C10 -64.6(5)
N12 Cr1 N3 C10 113.5(5)
Cr2 Cr1 N3 Mn1A 174.8(5)
N6 Cr1 N3 Mn1A -94.2(5)
N12 Cr1 N3 Mn1A 83.9(5)
O4 Mn1A N3 C6 -159.0(5)
N12 Mn1A N3 C6 -58.9(5)
N9 Mn1A N3 C6 15.6(10)
N6 Mn1A N3 C6 100.7(5)
Cr2A Mn1A N3 C6 21.4(5)
O4 Mn1A N3 C10 21.4(5)
N12 Mn1A N3 C10 121.5(5)
N9 Mn1A N3 C10 -164.1(6)
N6 Mn1A N3 C10 -79.0(5)
Cr2A Mn1A N3 C10 -158.3(5)
O4 Mn1A N3 Cr1 174.6(6)
N12 Mn1A N3 Cr1 -85.3(5)
N9 Mn1A N3 Cr1 -10.8(6)
N6 Mn1A N3 Cr1 74.3(5)
Cr2A Mn1A N3 Cr1 -5.0(4)
Cr2A Cr1A N4 C11 -151.2(6)
N7 Cr1A N4 C11 117.4(6)
N1 Cr1A N4 C11 -60.9(6)
O1 Cr1A N4 C11 28.1(6)
Cr2A Cr1A N4 C15 21.4(5)
N7 Cr1A N4 C15 -70.0(5)
N1 Cr1A N4 C15 111.7(5)
O1 Cr1A N4 C15 -159.3(5)
Cr2A Cr1A N4 Mn1 -177.5(6)
N7 Cr1A N4 Mn1 91.1(6)
N1 Cr1A N4 Mn1 -87.2(6)
O1 Cr1A N4 Mn1 1.8(5)
O1 Mn1 N4 C11 25.7(6)
N1 Mn1 N4 C11 -75.0(6)
N7 Mn1 N4 C11 126.2(5)
N10 Mn1 N4 C11 -147.9(7)
Cr2 Mn1 N4 C11 -155.2(6)
O1 Mn1 N4 C15 -156.5(6)
N1 Mn1 N4 C15 102.8(6)
N7 Mn1 N4 C15 -56.0(6)
N10 Mn1 N4 C15 29.9(10)
Cr2 Mn1 N4 C15 22.6(5)
O1 Mn1 N4 Cr1A -177.7(7)
N1 Mn1 N4 Cr1A 81.5(6)
N7 Mn1 N4 Cr1A -77.3(6)
N10 Mn1 N4 Cr1A 8.6(7)
Cr2 Mn1 N4 Cr1A 1.4(5)
Cr1 Cr2 N5 C15 -143.0(5)
N2 Cr2 N5 C15 -47.0(6)
N8 Cr2 N5 C15 122.9(6)
Mn1 Cr2 N5 C15 37.3(6)
Cr1 Cr2 N5 C16 32.6(5)
N2 Cr2 N5 C16 128.6(5)
N8 Cr2 N5 C16 -61.5(5)
Mn1 Cr2 N5 C16 -147.2(5)
Cr1 Cr2 N5 Cr2A -176.9(8)
N2 Cr2 N5 Cr2A -80.9(7)
N8 Cr2 N5 Cr2A 89.0(7)
Mn1 Cr2 N5 Cr2A 3.3(7)
Cr1A Cr2A N5 C15 35.3(5)
N2 Cr2A N5 C15 -60.5(5)
N11 Cr2A N5 C15 -147.8(14)
N8 Cr2A N5 C15 129.7(5)
Mn1A Cr2A N5 C15 -145.9(5)
Cr1A Cr2A N5 C16 -143.2(5)
N2 Cr2A N5 C16 121.0(5)
N11 Cr2A N5 C16 33.7(18)
N8 Cr2A N5 C16 -48.8(5)
Mn1A Cr2A N5 C16 35.5(5)
Cr1A Cr2A N5 Cr2 -175.4(8)
N2 Cr2A N5 Cr2 88.7(7)
N11 Cr2A N5 Cr2 1.4(13)
N8 Cr2A N5 Cr2 -81.0(7)
Mn1A Cr2A N5 Cr2 3.3(7)
Cr2 Cr1 N6 C20 -151.7(5)
N9 Cr1 N6 C20 -60.8(5)
N3 Cr1 N6 C20 118.5(5)
Cr2 Cr1 N6 C16 20.9(4)
N9 Cr1 N6 C16 111.8(4)
N3 Cr1 N6 C16 -68.9(4)
Cr2 Cr1 N6 Mn1A 178.0(6)
N9 Cr1 N6 Mn1A -91.1(5)
N3 Cr1 N6 Mn1A 88.2(5)
O4 Mn1A N6 C20 26.7(5)
N12 Mn1A N6 C20 -155.1(6)
N3 Mn1A N6 C20 126.8(4)
N9 Mn1A N6 C20 -75.3(4)
Cr2A Mn1A N6 C20 -154.8(4)
O4 Mn1A N6 C16 -154.9(5)
N12 Mn1A N6 C16 23.3(9)
N3 Mn1A N6 C16 -54.8(5)
N9 Mn1A N6 C16 103.1(5)
Cr2A Mn1A N6 C16 23.6(5)
N12 Mn1A N6 Cr1 -2.2(6)
N3 Mn1A N6 Cr1 -80.3(5)
N9 Mn1A N6 Cr1 77.6(5)
Cr2A Mn1A N6 Cr1 -1.9(5)
Cr2A Cr1A N7 C21 -151.6(6)
N10 Cr1A N7 C21 118.3(6)
N4 Cr1A N7 C21 -61.4(6)
O1 Cr1A N7 C21 30.9(6)
Cr2A Cr1A N7 C25 19.3(5)
N10 Cr1A N7 C25 -70.8(5)
N4 Cr1A N7 C25 109.5(5)
O1 Cr1A N7 C25 -158.2(5)
Cr2A Cr1A N7 Mn1 -175.7(6)
N10 Cr1A N7 Mn1 94.3(6)
N4 Cr1A N7 Mn1 -85.5(6)
O1 Cr1A N7 Mn1 6.8(5)
O1 Mn1 N7 C21 29.9(5)
N1 Mn1 N7 C21 -152.0(7)
N4 Mn1 N7 C21 -75.6(5)
N10 Mn1 N7 C21 127.5(5)
Cr2 Mn1 N7 C21 -154.6(5)
O1 Mn1 N7 C25 -154.6(6)
N1 Mn1 N7 C25 23.4(11)
N4 Mn1 N7 C25 99.9(6)
N10 Mn1 N7 C25 -57.0(6)
Cr2 Mn1 N7 C25 20.9(5)
O1 Mn1 N7 Cr1A -171.6(6)
N1 Mn1 N7 Cr1A 6.5(7)
N4 Mn1 N7 Cr1A 83.0(5)
N10 Mn1 N7 Cr1A -74.0(5)
Cr2 Mn1 N7 Cr1A 3.9(5)
Cr1 Cr2 N8 C26 33.2(5)
N2 Cr2 N8 C26 -140.2(15)
N5 Cr2 N8 C26 128.0(5)
N11 Cr2 N8 C26 -61.2(5)
Mn1 Cr2 N8 C26 -147.7(4)
Cr1 Cr2 N8 C25 -142.1(5)
N2 Cr2 N8 C25 44.5(19)
N5 Cr2 N8 C25 -47.3(5)
N11 Cr2 N8 C25 123.5(5)
Mn1 Cr2 N8 C25 37.0(5)
Cr1 Cr2 N8 Cr2A 177.2(8)
N2 Cr2 N8 Cr2A 3.7(15)
N5 Cr2 N8 Cr2A -88.1(7)
N11 Cr2 N8 Cr2A 82.8(7)
Mn1 Cr2 N8 Cr2A -3.8(7)
Cr1A Cr2A N8 C26 -144.4(5)
N2 Cr2A N8 C26 35.6(19)
N11 Cr2A N8 C26 -47.7(5)
N5 Cr2A N8 C26 121.2(5)
Mn1A Cr2A N8 C26 36.3(5)
Cr1A Cr2A N8 C25 33.7(5)
N2 Cr2A N8 C25 -146.3(15)
N11 Cr2A N8 C25 130.4(5)
N5 Cr2A N8 C25 -60.7(5)
Mn1A Cr2A N8 C25 -145.6(4)
Cr1A Cr2A N8 Cr2 176.2(8)
N2 Cr2A N8 Cr2 -3.7(15)
N11 Cr2A N8 Cr2 -87.0(7)
N5 Cr2A N8 Cr2 81.9(7)
Mn1A Cr2A N8 Cr2 -3.1(7)
Cr2 Cr1 N9 C30 -149.1(5)
N6 Cr1 N9 C30 119.8(5)
N12 Cr1 N9 C30 -58.3(5)
Cr2 Cr1 N9 C26 24.8(4)
N6 Cr1 N9 C26 -66.2(4)
N12 Cr1 N9 C26 115.7(4)
Cr2 Cr1 N9 Mn1A -174.7(5)
N6 Cr1 N9 Mn1A 94.3(5)
N12 Cr1 N9 Mn1A -83.8(5)
O4 Mn1A N9 C30 28.1(5)
N12 Mn1A N9 C30 -72.1(5)
N3 Mn1A N9 C30 -146.4(6)
N6 Mn1A N9 C30 128.4(5)
Cr2A Mn1A N9 C30 -152.2(5)
O4 Mn1A N9 C26 -152.8(5)
N12 Mn1A N9 C26 106.9(5)
N3 Mn1A N9 C26 32.7(9)
N6 Mn1A N9 C26 -52.5(5)
Cr2A Mn1A N9 C26 26.9(5)
O4 Mn1A N9 Cr1 -174.6(6)
N12 Mn1A N9 Cr1 85.2(5)
N3 Mn1A N9 Cr1 10.9(6)
N6 Mn1A N9 Cr1 -74.3(5)
Cr2A Mn1A N9 Cr1 5.1(4)
Cr2A Cr1A N10 C31 -162.2(6)
N7 Cr1A N10 C31 -70.8(6)
N1 Cr1A N10 C31 107.5(6)
O1 Cr1A N10 C31 18.3(6)
Cr2A Cr1A N10 C35 16.8(5)
N7 Cr1A N10 C35 108.2(5)
N1 Cr1A N10 C35 -73.5(5)
O1 Cr1A N10 C35 -162.7(5)
Cr2A Cr1A N10 Mn1 177.3(6)
N7 Cr1A N10 Mn1 -91.3(6)
N1 Cr1A N10 Mn1 87.0(6)
O1 Cr1A N10 Mn1 -2.2(5)
O1 Mn1 N10 C31 15.6(5)
N1 Mn1 N10 C31 116.6(5)
N4 Mn1 N10 C31 -170.5(6)
N7 Mn1 N10 C31 -84.9(5)
Cr2 Mn1 N10 C31 -163.3(5)
O1 Mn1 N10 C35 -160.6(6)
N1 Mn1 N10 C35 -59.6(6)
N4 Mn1 N10 C35 13.2(10)
N7 Mn1 N10 C35 98.8(6)
Cr2 Mn1 N10 C35 20.5(5)
O1 Mn1 N10 Cr1A 177.3(7)
N1 Mn1 N10 Cr1A -81.7(6)
N4 Mn1 N10 Cr1A -8.9(7)
N7 Mn1 N10 Cr1A 76.7(6)
Cr2 Mn1 N10 Cr1A -1.6(5)
Cr1A Cr2A N11 C36 -145.3(5)
N2 Cr2A N11 C36 -49.6(5)
N5 Cr2A N11 C36 37.8(18)
N8 Cr2A N11 C36 120.2(5)
Mn1A Cr2A N11 C36 35.9(5)
Cr1A Cr2A N11 C35 28.6(5)
N2 Cr2A N11 C35 124.3(5)
N5 Cr2A N11 C35 -148.3(14)
N8 Cr2A N11 C35 -65.8(5)
Mn1A Cr2A N11 C35 -150.2(5)
Cr1A Cr2A N11 Cr2 175.4(8)
N2 Cr2A N11 Cr2 -88.8(7)
N5 Cr2A N11 Cr2 -1.4(13)
N8 Cr2A N11 Cr2 81.0(7)
Mn1A Cr2A N11 Cr2 -3.3(7)
Cr1 Cr2 N11 C36 32.7(5)
N2 Cr2 N11 C36 -63.1(5)
N8 Cr2 N11 C36 126.8(5)
Mn1 Cr2 N11 C36 -147.5(5)
Cr1 Cr2 N11 C35 -146.8(5)
N2 Cr2 N11 C35 117.4(5)
N8 Cr2 N11 C35 -52.7(5)
Mn1 Cr2 N11 C35 33.0(5)
Cr1 Cr2 N11 Cr2A 176.9(8)
N2 Cr2 N11 Cr2A 81.1(7)
N8 Cr2 N11 Cr2A -89.0(7)
Mn1 Cr2 N11 Cr2A -3.3(7)
N3 Mn1A N12 C36 103.0(5)
N9 Mn1A N12 C36 -55.6(5)
N6 Mn1A N12 C36 24.4(10)
Cr2A Mn1A N12 C36 24.1(5)
O4 Mn1A N12 C40 20.1(5)
N3 Mn1A N12 C40 -79.5(4)
N9 Mn1A N12 C40 121.8(5)
N6 Mn1A N12 C40 -158.1(6)
Cr2A Mn1A N12 C40 -158.4(4)
N3 Mn1A N12 Cr1 80.8(5)
N9 Mn1A N12 Cr1 -77.9(5)
N6 Mn1A N12 Cr1 2.1(6)
Cr2A Mn1A N12 Cr1 1.9(5)
Cr2 Cr1 N12 C36 21.8(5)
N9 Cr1 N12 C36 -69.0(5)
N3 Cr1 N12 C36 111.5(5)
Cr2 Cr1 N12 C40 -156.0(5)
N9 Cr1 N12 C40 113.2(5)
N3 Cr1 N12 C40 -66.3(5)
Cr2 Cr1 N12 Mn1A -178.1(6)
N9 Cr1 N12 Mn1A 91.1(5)
N3 Cr1 N12 Mn1A -88.4(5)
C5 N1 C1 C2 3.4(13)
Cr1A N1 C1 C2 174.0(9)
Mn1 N1 C1 C2 -179.7(9)
N1 C1 C2 C3 -8.3(16)
C1 C2 C3 C4 9.3(16)
C2 C3 C4 C5 -5.8(16)
C1 N1 C5 N2 175.3(7)
Cr1A N1 C5 N2 3.8(8)
Mn1 N1 C5 N2 -1.2(9)
C1 N1 C5 C4 1.0(11)
Cr1A N1 C5 C4 -170.5(7)
Mn1 N1 C5 C4 -175.5(6)
C6 N2 C5 N1 151.0(6)
Cr2A N2 C5 N1 -23.2(8)
Cr2 N2 C5 N1 -29.0(8)
C6 N2 C5 C4 -34.7(11)
Cr2A N2 C5 C4 151.0(7)
Cr2 N2 C5 C4 145.3(7)
C3 C4 C5 N1 0.5(14)
C3 C4 C5 N2 -173.4(9)
C10 N3 C6 C7 -2.2(10)
Cr1 N3 C6 C7 -176.2(6)
Mn1A N3 C6 C7 178.1(5)
C10 N3 C6 N2 176.3(6)
Cr1 N3 C6 N2 2.3(7)
Mn1A N3 C6 N2 -3.4(8)
C5 N2 C6 N3 157.0(6)
Cr2A N2 C6 N3 -29.2(8)
Cr2 N2 C6 N3 -23.0(7)
C5 N2 C6 C7 -24.6(10)
Cr2A N2 C6 C7 149.2(6)
Cr2 N2 C6 C7 155.4(6)
N3 C6 C7 C8 2.8(11)
N2 C6 C7 C8 -175.4(7)
C6 C7 C8 C9 -4.7(12)
C7 C8 C9 C10 5.8(12)
C6 N3 C10 C9 3.5(10)
Cr1 N3 C10 C9 177.1(5)
Mn1A N3 C10 C9 -176.8(6)
C8 C9 C10 N3 -5.3(11)
C15 N4 C11 C12 1.5(12)
Cr1A N4 C11 C12 173.7(7)
Mn1 N4 C11 C12 179.4(8)
N4 C11 C12 C13 -3.4(16)
C11 C12 C13 C14 3.3(17)
C12 C13 C14 C15 -1.3(18)
C16 N5 C15 C14 -32.9(13)
Cr2 N5 C15 C14 142.3(8)
Cr2A N5 C15 C14 148.6(8)
C16 N5 C15 N4 155.7(6)
Cr2 N5 C15 N4 -29.1(9)
Cr2A N5 C15 N4 -22.9(8)
C13 C14 C15 N5 -171.9(9)
C13 C14 C15 N4 -0.7(15)
C11 N4 C15 N5 173.1(7)
Cr1A N4 C15 N5 0.0(8)
Mn1 N4 C15 N5 -4.6(9)
C11 N4 C15 C14 0.7(11)
Cr1A N4 C15 C14 -172.4(7)
Mn1 N4 C15 C14 -177.0(7)
C20 N6 C16 N5 172.6(6)
Cr1 N6 C16 N5 -0.4(7)
Mn1A N6 C16 N5 -5.7(8)
C20 N6 C16 C17 -1.3(9)
Cr1 N6 C16 C17 -174.3(5)
Mn1A N6 C16 C17 -179.7(5)
C15 N5 C16 N6 154.5(6)
Cr2 N5 C16 N6 -21.2(7)
Cr2A N5 C16 N6 -27.1(8)
C15 N5 C16 C17 -31.9(10)
Cr2 N5 C16 C17 152.4(6)
Cr2A N5 C16 C17 146.6(6)
N6 C16 C17 C18 -0.6(10)
N5 C16 C17 C18 -174.0(7)
C16 C17 C18 C19 0.3(12)
C17 C18 C19 C20 1.8(11)
C16 N6 C20 C19 3.7(9)
Cr1 N6 C20 C19 175.9(5)
Mn1A N6 C20 C19 -177.8(5)
C18 C19 C20 N6 -3.9(10)
C25 N7 C21 C22 3.3(11)
Cr1A N7 C21 C22 174.0(6)
Mn1 N7 C21 C22 179.2(6)
N7 C21 C22 C23 -6.1(13)
C21 C22 C23 C24 5.7(13)
C22 C23 C24 C25 -2.9(13)
C26 N8 C25 N7 154.6(6)
Cr2 N8 C25 N7 -30.6(8)
Cr2A N8 C25 N7 -23.5(7)
C26 N8 C25 C24 -31.5(10)
Cr2 N8 C25 C24 143.4(6)
Cr2A N8 C25 C24 150.5(6)
C21 N7 C25 N8 173.8(6)
Cr1A N7 C25 N8 2.3(7)
Mn1 N7 C25 N8 -1.5(8)
C21 N7 C25 C24 -0.5(10)
Cr1A N7 C25 C24 -172.0(5)
Mn1 N7 C25 C24 -175.8(5)
C23 C24 C25 N8 -173.4(7)
C23 C24 C25 N7 0.2(11)
C25 N8 C26 N9 156.6(6)
Cr2 N8 C26 N9 -18.6(7)
Cr2A N8 C26 N9 -25.5(7)
C25 N8 C26 C27 -28.8(10)
Cr2 N8 C26 C27 156.1(6)
Cr2A N8 C26 C27 149.1(6)
C30 N9 C26 N8 169.7(6)
Cr1 N9 C26 N8 -4.7(7)
Mn1A N9 C26 N8 -9.3(8)
C30 N9 C26 C27 -5.2(9)
Cr1 N9 C26 C27 -179.7(5)
Mn1A N9 C26 C27 175.7(5)
N8 C26 C27 C28 -170.5(6)
N9 C26 C27 C28 4.0(10)
C26 C27 C28 C29 -0.2(11)
C27 C28 C29 C30 -2.2(10)
C26 N9 C30 C29 2.8(10)
Cr1 N9 C30 C29 176.5(5)
Mn1A N9 C30 C29 -178.1(5)
C28 C29 C30 N9 1.0(11)
C35 N10 C31 C32 -1.3(10)
Cr1A N10 C31 C32 177.7(6)
Mn1 N10 C31 C32 -177.9(6)
N10 C31 C32 C33 -1.9(11)
C31 C32 C33 C34 1.7(12)
C32 C33 C34 C35 1.5(12)
C31 N10 C35 N11 179.9(6)
Cr1A N10 C35 N11 0.8(8)
Mn1 N10 C35 N11 -4.0(9)
C31 N10 C35 C34 4.6(10)
Cr1A N10 C35 C34 -174.5(5)
Mn1 N10 C35 C34 -179.3(5)
C36 N11 C35 N10 154.7(6)
Cr2A N11 C35 N10 -19.2(7)
Cr2 N11 C35 N10 -25.9(8)
C36 N11 C35 C34 -30.2(10)
Cr2A N11 C35 C34 155.8(6)
Cr2 N11 C35 C34 149.2(6)
C33 C34 C35 N10 -4.8(11)
C33 C34 C35 N11 -179.6(7)
C40 N12 C36 N11 176.2(6)
Mn1A N12 C36 N11 -6.5(8)
Cr1 N12 C36 N11 -1.8(7)
C40 N12 C36 C37 1.6(10)
Mn1A N12 C36 C37 178.9(5)
Cr1 N12 C36 C37 -176.4(5)
C35 N11 C36 N12 159.2(6)
Cr2A N11 C36 N12 -27.3(8)
Cr2 N11 C36 N12 -20.3(7)
C35 N11 C36 C37 -26.4(10)
Cr2A N11 C36 C37 147.0(6)
Cr2 N11 C36 C37 154.1(6)
N12 C36 C37 C38 -0.3(11)
N11 C36 C37 C38 -174.4(7)
C36 C37 C38 C39 -1.6(12)
C37 C38 C39 C40 2.1(11)
C36 N12 C40 C39 -1.0(10)
Mn1A N12 C40 C39 -178.6(5)
Cr1 N12 C40 C39 176.7(5)
C38 C39 C40 N12 -0.9(10)
O2 S1 C81 F2 178.6(6)
O3 S1 C81 F2 -58.4(7)
O1 S1 C81 F2 59.8(7)
O2 S1 C81 F1 -62.5(9)
O3 S1 C81 F1 60.5(9)
O1 S1 C81 F1 178.7(8)
O2 S1 C81 F3 57.5(7)
O3 S1 C81 F3 -179.5(6)
O1 S1 C81 F3 -61.3(7)
O4 S2 C82 F4 64.2(6)
O5 S2 C82 F4 -54.6(7)
O6 S2 C82 F4 -174.0(6)
O4 S2 C82 F5 -59.3(8)
O5 S2 C82 F5 -178.1(7)
O6 S2 C82 F5 62.6(8)
O4 S2 C82 F6 -178.6(7)
O5 S2 C82 F6 62.6(9)
O6 S2 C82 F6 -56.7(8)
N24 Mn2 Cr4 N23 21.4(3)
N21 Mn2 Cr4 N23 112.6(2)
N15 Mn2 Cr4 N23 -67.1(2)
N18 Mn2 Cr4 N23 -156.4(2)
N24 Mn2 Cr4 N14 112.6(2)
N21 Mn2 Cr4 N14 -156.3(2)
N15 Mn2 Cr4 N14 24.1(2)
N18 Mn2 Cr4 N14 -65.2(2)
N24 Mn2 Cr4 N17 -158.8(2)
N21 Mn2 Cr4 N17 -67.7(2)
N15 Mn2 Cr4 N17 112.7(2)
N18 Mn2 Cr4 N17 23.4(2)
N24 Mn2 Cr4 N20 -69.4(2)
N21 Mn2 Cr4 N20 21.8(2)
N15 Mn2 Cr4 N20 -157.9(2)
N18 Mn2 Cr4 N20 112.8(2)
N18 Cr3A Cr4A N17 23.5(2)
N24 Cr3A Cr4A N17 -159.1(3)
N21 Cr3A Cr4A N17 -68.7(3)
N15 Cr3A Cr4A N17 113.5(3)
N18 Cr3A Cr4A N14 -65.6(2)
N24 Cr3A Cr4A N14 111.7(2)
N21 Cr3A Cr4A N14 -157.8(3)
N15 Cr3A Cr4A N14 24.3(3)
N18 Cr3A Cr4A N23 -156.0(3)
N24 Cr3A Cr4A N23 21.3(3)
N21 Cr3A Cr4A N23 111.8(3)
N15 Cr3A Cr4A N23 -66.1(3)
N18 Cr3A Cr4A N20 113.7(3)
N24 Cr3A Cr4A N20 -69.0(3)
N21 Cr3A Cr4A N20 21.5(3)
N15 Cr3A Cr4A N20 -156.4(3)
N22 Cr3 Cr4A N17 -159.8(3)
N19 Cr3 Cr4A N17 110.5(3)
N13 Cr3 Cr4A N17 -65.7(2)
N16 Cr3 Cr4A N17 22.3(3)
N22 Cr3 Cr4A N14 -70.7(2)
N19 Cr3 Cr4A N14 -160.4(3)
N13 Cr3 Cr4A N14 23.4(2)
N16 Cr3 Cr4A N14 111.4(3)
N22 Cr3 Cr4A N23 19.8(3)
N19 Cr3 Cr4A N23 -69.8(3)
N13 Cr3 Cr4A N23 113.9(2)
N16 Cr3 Cr4A N23 -158.1(3)
N22 Cr3 Cr4A N20 110.2(3)
N19 Cr3 Cr4A N20 20.5(3)
N13 Cr3 Cr4A N20 -155.7(2)
N16 Cr3 Cr4A N20 -67.7(3)
N22 Cr3 Cr4A Mn2A 165(4)
N19 Cr3 Cr4A Mn2A 75(4)
N13 Cr3 Cr4A Mn2A -101(4)
N16 Cr3 Cr4A Mn2A -13(4)
N16 Mn2A Cr4A N17 22.0(3)
N19 Mn2A Cr4A N17 112.3(3)
N13 Mn2A Cr4A N17 -67.3(2)
N22 Mn2A Cr4A N17 -159.3(3)
N16 Mn2A Cr4A N14 111.1(3)
N19 Mn2A Cr4A N14 -158.5(3)
N13 Mn2A Cr4A N14 21.8(2)
N22 Mn2A Cr4A N14 -70.2(2)
N16 Mn2A Cr4A N23 -158.5(3)
N19 Mn2A Cr4A N23 -68.1(3)
N13 Mn2A Cr4A N23 112.2(3)
N22 Mn2A Cr4A N23 20.2(3)
N16 Mn2A Cr4A N20 -68.2(3)
N19 Mn2A Cr4A N20 22.2(3)
N13 Mn2A Cr4A N20 -157.5(3)
N22 Mn2A Cr4A N20 110.5(3)
N16 Mn2A Cr4A Cr3 167(4)
N19 Mn2A Cr4A Cr3 -103(4)
N13 Mn2A Cr4A Cr3 77(4)
N22 Mn2A Cr4A Cr3 -15(4)
O8 S3 C83 F9 175.8(6)
O9 S3 C83 F9 -60.4(7)
O7 S3 C83 F9 57.6(7)
O8 S3 C83 F8 -63.0(9)
O9 S3 C83 F8 60.8(8)
O7 S3 C83 F8 178.9(8)
O8 S3 C83 F7 57.0(6)
O9 S3 C83 F7 -179.2(5)
O7 S3 C83 F7 -61.1(6)
O12 S4 C84 F11 67.8(9)
O11 S4 C84 F11 -172.1(8)
O10 S4 C84 F11 -49.6(8)
O12 S4 C84 F10 -56.0(8)
O11 S4 C84 F10 64.2(7)
O10 S4 C84 F10 -173.3(6)
O12 S4 C84 F12 -177.1(7)
O11 S4 C84 F12 -56.9(7)
O10 S4 C84 F12 65.6(6)
O11A S4A C84A F11A 59.5(19)
O12A S4A C84A F11A -174.5(18)
O10 S4A C84A F11A -54.0(16)
O11A S4A C84A F10A -65.1(16)
O12A S4A C84A F10A 60.9(16)
O10 S4A C84A F10A -178.6(12)
O11A S4A C84A F12A 176.9(16)
O12A S4A C84A F12A -57.2(17)
O10 S4A C84A F12A 63.4(14)
O8 S3 O7 Mn2A 80.9(11)
O9 S3 O7 Mn2A -54.5(12)
C83 S3 O7 Mn2A -166.4(11)
O8 S3 O7 Cr3 82.3(12)
O9 S3 O7 Cr3 -53.2(12)
C83 S3 O7 Cr3 -165.0(11)
N16 Mn2A O7 S3 4.9(11)
N19 Mn2A O7 S3 -86.5(11)
N13 Mn2A O7 S3 94.5(11)
N22 Mn2A O7 S3 -174.4(10)
N16 Mn2A O7 Cr3 -163(4)
N19 Mn2A O7 Cr3 105(3)
N13 Mn2A O7 Cr3 -74(3)
N22 Mn2A O7 Cr3 17(3)
N22 Cr3 O7 S3 -175.0(11)
N19 Cr3 O7 S3 -85.4(11)
N13 Cr3 O7 S3 90.8(11)
N16 Cr3 O7 S3 2.9(11)
N22 Cr3 O7 Mn2A -162(4)
N19 Cr3 O7 Mn2A -72(3)
N13 Cr3 O7 Mn2A 104(3)
N16 Cr3 O7 Mn2A 16(3)
O11A S4A O10 S4 -106.9(9)
O12A S4A O10 S4 111.5(10)
C84A S4A O10 S4 3.7(6)
O11A S4A O10 Mn2 76.7(13)
O12A S4A O10 Mn2 -64.9(14)
C84A S4A O10 Mn2 -172.7(10)
O11A S4A O10 Cr3A 78.8(12)
O12A S4A O10 Cr3A -62.8(14)
C84A S4A O10 Cr3A -170.6(9)
O12 S4 O10 S4A -112.9(6)
O11 S4 O10 S4A 111.6(5)
C84 S4 O10 S4A -2.4(4)
O12 S4 O10 Mn2 63.6(10)
O11 S4 O10 Mn2 -71.9(9)
C84 S4 O10 Mn2 174.1(8)
O12 S4 O10 Cr3A 61.4(10)
O11 S4 O10 Cr3A -74.1(9)
C84 S4 O10 Cr3A 171.9(8)
N24 Mn2 O10 S4A -123.1(10)
N21 Mn2 O10 S4A 145.1(10)
N15 Mn2 O10 S4A -34.5(10)
N18 Mn2 O10 S4A 54.2(10)
N24 Mn2 O10 S4 63.4(9)
N21 Mn2 O10 S4 -28.4(9)
N15 Mn2 O10 S4 152.0(8)
N18 Mn2 O10 S4 -119.4(8)
N21 Mn2 O10 Cr3A 92(6)
N15 Mn2 O10 Cr3A -88(6)
N18 Mn2 O10 Cr3A 1(6)
N18 Cr3A O10 S4A 52.3(9)
N24 Cr3A O10 S4A -125.0(9)
N21 Cr3A O10 S4A 144.5(9)
N15 Cr3A O10 S4A -37.6(9)
N18 Cr3A O10 S4 -117.3(8)
N24 Cr3A O10 S4 65.3(8)
N21 Cr3A O10 S4 -25.1(8)
N15 Cr3A O10 S4 152.8(8)
N24 Cr3A O10 Mn2 4(6)
N21 Cr3A O10 Mn2 -87(6)
N15 Cr3A O10 Mn2 91(6)
N22 Cr3 N13 C45 72.3(4)
N16 Cr3 N13 C45 -109.3(4)
Cr4A Cr3 N13 C45 -19.4(4)
O7 Cr3 N13 C45 160.3(4)
N22 Cr3 N13 C41 -117.5(5)
N16 Cr3 N13 C41 60.8(5)
Cr4A Cr3 N13 C41 150.7(5)
O7 Cr3 N13 C41 -29.6(5)
N22 Cr3 N13 Mn2A -99.0(7)
N16 Cr3 N13 Mn2A 79.3(7)
Cr4A Cr3 N13 Mn2A 169.2(7)
O7 Cr3 N13 Mn2A -11.1(7)
O7 Mn2A N13 C45 156.9(5)
N16 Mn2A N13 C45 -100.2(5)
N19 Mn2A N13 C45 -20.1(12)
N22 Mn2A N13 C45 60.8(5)
Cr4A Mn2A N13 C45 -19.0(5)
O7 Mn2A N13 C41 -30.3(5)
N16 Mn2A N13 C41 72.6(5)
N19 Mn2A N13 C41 152.7(8)
N22 Mn2A N13 C41 -126.3(5)
Cr4A Mn2A N13 C41 153.8(5)
O7 Mn2A N13 Cr3 166.5(8)
N16 Mn2A N13 Cr3 -90.5(7)
N19 Mn2A N13 Cr3 -10.4(8)
N22 Mn2A N13 Cr3 70.5(7)
Cr4A Mn2A N13 Cr3 -9.3(6)
N17 Cr4A N14 C45 49.6(5)
Cr3A Cr4A N14 C45 144.1(5)
N23 Cr4A N14 C45 -122.9(5)
Cr3 Cr4A N14 C45 -37.3(5)
Mn2A Cr4A N14 C45 -36.0(5)
N17 Cr4A N14 C46 -126.8(5)
Cr3A Cr4A N14 C46 -32.3(5)
N23 Cr4A N14 C46 60.7(5)
Cr3 Cr4A N14 C46 146.3(5)
Mn2A Cr4A N14 C46 147.6(5)
N17 Cr4A N14 Cr4 89.0(8)
Cr3A Cr4A N14 Cr4 -176.5(9)
N23 Cr4A N14 Cr4 -83.5(8)
Cr3 Cr4A N14 Cr4 2.1(7)
Mn2A Cr4A N14 Cr4 3.4(7)
N23 Cr4 N14 C45 -129.9(4)
N17 Cr4 N14 C45 62.6(4)
N20 Cr4 N14 C45 138.1(13)
Mn2 Cr4 N14 C45 147.6(4)
N23 Cr4 N14 C46 46.9(5)
N17 Cr4 N14 C46 -120.7(5)
N20 Cr4 N14 C46 -45.1(17)
Mn2 Cr4 N14 C46 -35.7(5)
N23 Cr4 N14 Cr4A 86.4(8)
N17 Cr4 N14 Cr4A -81.2(8)
N20 Cr4 N14 Cr4A -5.6(13)
Mn2 Cr4 N14 Cr4A 3.8(7)
Cr4A Cr3A N15 C46 -24.7(4)
N18 Cr3A N15 C46 64.6(5)
N24 Cr3A N15 C46 -116.3(5)
O10 Cr3A N15 C46 154.9(5)
Cr4A Cr3A N15 C50 150.8(5)
N18 Cr3A N15 C50 -119.8(5)
N24 Cr3A N15 C50 59.3(5)
O10 Cr3A N15 C50 -29.5(5)
Cr4A Cr3A N15 Mn2 175.1(6)
N18 Cr3A N15 Mn2 -95.5(6)
N24 Cr3A N15 Mn2 83.6(6)
O10 Cr3A N15 Mn2 -5.3(5)
O10 Mn2 N15 C46 151.3(5)
N24 Mn2 N15 C46 -108.1(5)
N21 Mn2 N15 C46 -27.8(9)
N18 Mn2 N15 C46 51.8(5)
Cr4 Mn2 N15 C46 -26.8(5)
O10 Mn2 N15 C50 -28.3(5)
N24 Mn2 N15 C50 72.3(5)
N21 Mn2 N15 C50 152.6(6)
N18 Mn2 N15 C50 -127.8(5)
Cr4 Mn2 N15 C50 153.6(5)
O10 Mn2 N15 Cr3A 173.5(6)
N24 Mn2 N15 Cr3A -85.8(6)
N21 Mn2 N15 Cr3A -5.5(7)
N18 Mn2 N15 Cr3A 74.0(5)
Cr4 Mn2 N15 Cr3A -4.6(5)
O7 Mn2A N16 C55 156.9(6)
N19 Mn2A N16 C55 -103.0(6)
N13 Mn2A N16 C55 58.0(6)
N22 Mn2A N16 C55 -25.1(13)
Cr4A Mn2A N16 C55 -21.3(6)
O7 Mn2A N16 C51 -27.5(6)
N19 Mn2A N16 C51 72.6(6)
N13 Mn2A N16 C51 -126.4(6)
N22 Mn2A N16 C51 150.5(8)
Cr4A Mn2A N16 C51 154.3(6)
O7 Mn2A N16 Cr3 176.1(8)
N19 Mn2A N16 Cr3 -83.9(7)
N13 Mn2A N16 Cr3 77.2(7)
N22 Mn2A N16 Cr3 -6.0(7)
Cr4A Mn2A N16 Cr3 -2.2(7)
N19 Cr3 N16 C55 -111.4(5)
N13 Cr3 N16 C55 70.0(5)
Cr4A Cr3 N16 C55 -19.6(5)
O7 Cr3 N16 C55 159.7(5)
N19 Cr3 N16 C51 59.5(7)
N13 Cr3 N16 C51 -119.1(7)
Cr4A Cr3 N16 C51 151.3(6)
O7 Cr3 N16 C51 -29.4(7)
N19 Cr3 N16 Mn2A 85.7(7)
N13 Cr3 N16 Mn2A -92.9(7)
Cr4A Cr3 N16 Mn2A 177.5(8)
O7 Cr3 N16 Mn2A -3.2(7)
N14 Cr4A N17 C56 57.8(5)
Cr3A Cr4A N17 C56 -35.4(5)
N20 Cr4A N17 C56 -130.1(5)
Cr3 Cr4A N17 C56 143.9(5)
Mn2A Cr4A N17 C56 144.8(5)
N14 Cr4A N17 C55 -119.7(5)
Cr3A Cr4A N17 C55 147.0(5)
N20 Cr4A N17 C55 52.3(5)
Cr3 Cr4A N17 C55 -33.7(5)
Mn2A Cr4A N17 C55 -32.8(5)
N14 Cr4A N17 Cr4 -85.9(8)
N20 Cr4A N17 Cr4 86.1(8)
Cr3 Cr4A N17 Cr4 0.1(7)
Mn2A Cr4A N17 Cr4 1.0(7)
N23 Cr4 N17 C56 -37.9(16)
N14 Cr4 N17 C56 44.7(5)
N20 Cr4 N17 C56 -123.7(5)
Mn2 Cr4 N17 C56 -39.0(5)
N23 Cr4 N17 C55 150.6(12)
N14 Cr4 N17 C55 -126.8(5)
N20 Cr4 N17 C55 64.9(5)
Mn2 Cr4 N17 C55 149.6(4)
N23 Cr4 N17 Cr4A 1.7(13)
N14 Cr4 N17 Cr4A 84.3(8)
N20 Cr4 N17 Cr4A -84.1(8)
Mn2 Cr4 N17 Cr4A 0.6(7)
Cr4A Cr3A N18 C60 153.2(5)
N21 Cr3A N18 C60 -117.3(5)
N15 Cr3A N18 C60 63.8(5)
O10 Cr3A N18 C60 -25.5(5)
Cr4A Cr3A N18 C56 -18.5(4)
N21 Cr3A N18 C56 71.0(5)
N15 Cr3A N18 C56 -107.9(4)
O10 Cr3A N18 C56 162.8(4)
N21 Cr3A N18 Mn2 -91.7(6)
N15 Cr3A N18 Mn2 89.4(6)
O10 Cr3A N18 Mn2 0.1(5)
O10 Mn2 N18 C60 -23.0(5)
N24 Mn2 N18 C60 149.5(6)
N21 Mn2 N18 C60 -125.6(4)
N15 Mn2 N18 C60 76.8(4)
Cr4 Mn2 N18 C60 155.6(4)
O10 Mn2 N18 C56 160.7(5)
N24 Mn2 N18 C56 -26.8(9)
N21 Mn2 N18 C56 58.0(5)
N15 Mn2 N18 C56 -99.5(5)
Cr4 Mn2 N18 C56 -20.7(5)
N24 Mn2 N18 Cr3A -7.4(7)
N21 Mn2 N18 Cr3A 77.4(6)
N15 Mn2 N18 Cr3A -80.1(6)
Cr4 Mn2 N18 Cr3A -1.3(5)
N22 Cr3 N19 C61 68.1(7)
N16 Cr3 N19 C61 -110.3(7)
Cr4A Cr3 N19 C61 159.8(7)
O7 Cr3 N19 C61 -19.9(7)
N22 Cr3 N19 C65 -110.1(6)
N16 Cr3 N19 C65 71.5(6)
Cr4A Cr3 N19 C65 -18.4(6)
O7 Cr3 N19 C65 161.9(6)
N22 Cr3 N19 Mn2A 98.9(7)
N16 Cr3 N19 Mn2A -79.5(7)
Cr4A Cr3 N19 Mn2A -169.4(7)
O7 Cr3 N19 Mn2A 10.9(6)
O7 Mn2A N19 C61 -14.7(7)
N16 Mn2A N19 C61 -117.8(6)
N13 Mn2A N19 C61 162.3(8)
N22 Mn2A N19 C61 80.9(6)
Cr4A Mn2A N19 C61 161.2(6)
O7 Mn2A N19 C65 161.0(6)
N16 Mn2A N19 C65 57.9(6)
N13 Mn2A N19 C65 -22.0(13)
N22 Mn2A N19 C65 -103.4(6)
Cr4A Mn2A N19 C65 -23.1(6)
O7 Mn2A N19 Cr3 -166.7(8)
N16 Mn2A N19 Cr3 90.1(7)
N13 Mn2A N19 Cr3 10.2(8)
N22 Mn2A N19 Cr3 -71.2(7)
Cr4A Mn2A N19 Cr3 9.1(6)
N17 Cr4A N20 C66 62.6(5)
Cr3A Cr4A N20 C66 -31.9(5)
N23 Cr4A N20 C66 -124.9(5)
Cr3 Cr4A N20 C66 149.5(5)
Mn2A Cr4A N20 C66 148.2(5)
N17 Cr4A N20 C65 -118.0(6)
Cr3A Cr4A N20 C65 147.4(6)
N23 Cr4A N20 C65 54.4(6)
Cr3 Cr4A N20 C65 -31.2(6)
Mn2A Cr4A N20 C65 -32.5(6)
N17 Cr4A N20 Cr4 -88.9(8)
Cr3A Cr4A N20 Cr4 176.5(9)
N23 Cr4A N20 Cr4 83.5(8)
Cr3 Cr4A N20 Cr4 -2.1(7)
Mn2A Cr4A N20 Cr4 -3.4(7)
N23 Cr4 N20 C66 -117.5(6)
N14 Cr4 N20 C66 -25.5(17)
N17 Cr4 N20 C66 50.0(6)
Mn2 Cr4 N20 C66 -34.9(6)
N23 Cr4 N20 C65 67.0(5)
N14 Cr4 N20 C65 159.0(12)
N17 Cr4 N20 C65 -125.5(5)
Mn2 Cr4 N20 C65 149.6(5)
N23 Cr4 N20 Cr4A -86.4(8)
N14 Cr4 N20 Cr4A 5.6(13)
N17 Cr4 N20 Cr4A 81.1(8)
Mn2 Cr4 N20 Cr4A -3.8(7)
Cr4A Cr3A N21 C66 -17.6(5)
N18 Cr3A N21 C66 -106.9(5)
N24 Cr3A N21 C66 74.0(5)
O10 Cr3A N21 C66 162.8(5)
Cr4A Cr3A N21 C70 156.1(5)
N18 Cr3A N21 C70 66.8(5)
N24 Cr3A N21 C70 -112.4(5)
O10 Cr3A N21 C70 -23.6(5)
Cr4A Cr3A N21 Mn2 -175.1(6)
N18 Cr3A N21 Mn2 95.6(6)
N24 Cr3A N21 Mn2 -83.6(6)
O10 Cr3A N21 Mn2 5.3(5)
O10 Mn2 N21 C66 161.3(6)
N24 Mn2 N21 C66 60.2(6)
N15 Mn2 N21 C66 -19.6(10)
N18 Mn2 N21 C66 -98.8(6)
Cr4 Mn2 N21 C66 -20.5(5)
O10 Mn2 N21 C70 -19.5(5)
N24 Mn2 N21 C70 -120.7(5)
N15 Mn2 N21 C70 159.6(6)
N18 Mn2 N21 C70 80.4(5)
Cr4 Mn2 N21 C70 158.6(5)
O10 Mn2 N21 Cr3A -173.5(6)
N24 Mn2 N21 Cr3A 85.3(6)
N15 Mn2 N21 Cr3A 5.6(7)
N18 Mn2 N21 Cr3A -73.6(5)
Cr4 Mn2 N21 Cr3A 4.6(5)
N19 Cr3 N22 C75 76.2(5)
N13 Cr3 N22 C75 -105.4(5)
Cr4A Cr3 N22 C75 -15.6(5)
O7 Cr3 N22 C75 165.1(5)
N19 Cr3 N22 C71 -108.1(6)
N13 Cr3 N22 C71 70.4(6)
Cr4A Cr3 N22 C71 160.2(5)
O7 Cr3 N22 C71 -19.1(6)
N19 Cr3 N22 Mn2A -85.3(8)
N13 Cr3 N22 Mn2A 93.1(8)
Cr4A Cr3 N22 Mn2A -177.1(8)
O7 Cr3 N22 Mn2A 3.6(7)
O7 Mn2A N22 C75 163.8(5)
N16 Mn2A N22 C75 -14.2(12)
N19 Mn2A N22 C75 64.0(5)
N13 Mn2A N22 C75 -96.9(5)
Cr4A Mn2A N22 C75 -18.0(5)
O7 Mn2A N22 C71 -16.1(5)
N16 Mn2A N22 C71 165.9(8)
N19 Mn2A N22 C71 -115.9(5)
N13 Mn2A N22 C71 83.2(5)
Cr4A Mn2A N22 C71 162.1(5)
O7 Mn2A N22 Cr3 -175.7(8)
N16 Mn2A N22 Cr3 6.3(8)
N19 Mn2A N22 Cr3 84.6(7)
N13 Mn2A N22 Cr3 -76.4(7)
Cr4A Mn2A N22 Cr3 2.5(7)
N14 Cr4 N23 C75 66.3(5)
N17 Cr4 N23 C75 148.6(12)
N20 Cr4 N23 C75 -125.8(5)
Mn2 Cr4 N23 C75 149.7(5)
N14 Cr4 N23 C76 -119.9(6)
N17 Cr4 N23 C76 -37.6(17)
N20 Cr4 N23 C76 48.0(6)
Mn2 Cr4 N23 C76 -36.5(5)
N14 Cr4 N23 Cr4A -84.0(8)
N17 Cr4 N23 Cr4A -1.7(13)
N20 Cr4 N23 Cr4A 84.0(8)
Mn2 Cr4 N23 Cr4A -0.6(7)
N14 Cr4A N23 C75 53.3(6)
Cr3A Cr4A N23 C75 146.6(5)
N20 Cr4A N23 C75 -118.6(6)
Cr3 Cr4A N23 C75 -32.7(5)
Mn2A Cr4A N23 C75 -33.6(5)
N14 Cr4A N23 C76 -126.7(5)
Cr3A Cr4A N23 C76 -33.4(5)
N20 Cr4A N23 C76 61.4(5)
Cr3 Cr4A N23 C76 147.4(5)
Mn2A Cr4A N23 C76 146.4(5)
N14 Cr4A N23 Cr4 85.9(8)
N20 Cr4A N23 Cr4 -86.1(8)
Cr3 Cr4A N23 Cr4 -0.1(7)
Mn2A Cr4A N23 Cr4 -1.0(7)
O10 Mn2 N24 C80 -24.0(5)
N21 Mn2 N24 C80 78.8(5)
N15 Mn2 N24 C80 -123.7(5)
N18 Mn2 N24 C80 163.6(6)
Cr4 Mn2 N24 C80 157.5(5)
O10 Mn2 N24 C76 160.4(5)
N21 Mn2 N24 C76 -96.8(5)
N15 Mn2 N24 C76 60.7(5)
N18 Mn2 N24 C76 -12.0(10)
Cr4 Mn2 N24 C76 -18.1(5)
N21 Mn2 N24 Cr3A -77.6(6)
N15 Mn2 N24 Cr3A 79.9(6)
N18 Mn2 N24 Cr3A 7.1(6)
Cr4 Mn2 N24 Cr3A 1.1(5)
Cr4A Cr3A N24 C80 154.4(5)
N21 Cr3A N24 C80 64.9(5)
N15 Cr3A N24 C80 -116.3(5)
O10 Cr3A N24 C80 -26.9(5)
Cr4A Cr3A N24 C76 -16.2(5)
N21 Cr3A N24 C76 -105.7(5)
N15 Cr3A N24 C76 73.1(5)
O10 Cr3A N24 C76 162.5(5)
N21 Cr3A N24 Mn2 91.4(6)
N15 Cr3A N24 Mn2 -89.7(6)
O10 Cr3A N24 Mn2 -0.3(5)
C45 N13 C41 C42 1.0(10)
Cr3 N13 C41 C42 -168.8(6)
Mn2A N13 C41 C42 -172.4(6)
N13 C41 C42 C43 -2.5(12)
C41 C42 C43 C44 2.7(12)
C42 C43 C44 C45 -1.5(12)
C41 N13 C45 N14 -172.8(6)
Cr3 N13 C45 N14 -2.3(7)
Mn2A N13 C45 N14 -0.4(8)
C41 N13 C45 C44 0.3(9)
Cr3 N13 C45 C44 170.8(5)
Mn2A N13 C45 C44 172.8(5)
C46 N14 C45 N13 -153.7(6)
Cr4A N14 C45 N13 30.1(7)
Cr4 N14 C45 N13 23.2(7)
C46 N14 C45 C44 33.4(9)
Cr4A N14 C45 C44 -142.8(5)
Cr4 N14 C45 C44 -149.7(5)
C43 C44 C45 N13 0.0(10)
C43 C44 C45 N14 172.5(7)
C50 N15 C46 N14 -169.8(6)
Cr3A N15 C46 N14 6.1(7)
Mn2 N15 C46 N14 10.6(8)
C50 N15 C46 C47 4.0(9)
Cr3A N15 C46 C47 179.9(5)
Mn2 N15 C46 C47 -175.6(5)
C45 N14 C46 N15 -158.5(6)
Cr4A N14 C46 N15 17.9(7)
Cr4 N14 C46 N15 25.0(8)
C45 N14 C46 C47 28.0(10)
Cr4A N14 C46 C47 -155.6(5)
Cr4 N14 C46 C47 -148.5(5)
N15 C46 C47 C48 -4.2(10)
N14 C46 C47 C48 169.0(6)
C46 C47 C48 C49 0.8(10)
C47 C48 C49 C50 2.6(11)
C48 C49 C50 N15 -2.8(11)
C46 N15 C50 C49 -0.5(10)
Cr3A N15 C50 C49 -175.9(5)
Mn2 N15 C50 C49 179.2(5)
C55 N16 C51 C52 -4.4(13)
Mn2A N16 C51 C52 179.6(9)
Cr3 N16 C51 C52 -175.3(8)
N16 C51 C52 C53 -2.8(18)
C51 C52 C53 C54 9.6(19)
C52 C53 C54 C55 -8.7(17)
C51 N16 C55 N17 -171.3(7)
Mn2A N16 C55 N17 4.2(9)
Cr3 N16 C55 N17 0.4(8)
C51 N16 C55 C54 5.2(11)
Mn2A N16 C55 C54 -179.3(6)
Cr3 N16 C55 C54 176.9(7)
C56 N17 C55 N16 -151.6(7)
Cr4A N17 C55 N16 25.7(8)
Cr4 N17 C55 N16 19.7(8)
C56 N17 C55 C54 31.8(11)
Cr4A N17 C55 C54 -150.9(7)
Cr4 N17 C55 C54 -156.9(7)
C53 C54 C55 N16 1.4(14)
C53 C54 C55 N17 177.7(9)
C60 N18 C56 C57 -0.3(9)
Cr3A N18 C56 C57 172.0(5)
Mn2 N18 C56 C57 175.9(5)
C60 N18 C56 N17 -175.5(5)
Cr3A N18 C56 N17 -3.3(7)
Mn2 N18 C56 N17 0.7(8)
C55 N17 C56 N18 -156.7(6)
Cr4A N17 C56 N18 25.9(7)
Cr4 N17 C56 N18 32.9(7)
C55 N17 C56 C57 28.4(10)
Cr4A N17 C56 C57 -149.0(6)
Cr4 N17 C56 C57 -142.0(6)
N18 C56 C57 C58 0.8(11)
N17 C56 C57 C58 175.4(7)
C56 C57 C58 C59 -1.5(12)
C57 C58 C59 C60 1.8(11)
C56 N18 C60 C59 0.6(9)
Cr3A N18 C60 C59 -171.0(5)
Mn2 N18 C60 C59 -176.0(5)
C58 C59 C60 N18 -1.4(10)
C65 N19 C61 C62 2.5(14)
Cr3 N19 C61 C62 -175.6(8)
Mn2A N19 C61 C62 178.4(9)
N19 C61 C62 C63 -4.9(18)
C61 C62 C63 C64 7(2)
C62 C63 C64 C65 -6.8(19)
C61 N19 C65 C64 -2.4(13)
Cr3 N19 C65 C64 175.9(8)
Mn2A N19 C65 C64 -177.8(7)
C61 N19 C65 N20 -177.8(8)
Cr3 N19 C65 N20 0.5(9)
Mn2A N19 C65 N20 6.8(10)
C63 C64 C65 N19 4.7(16)
C63 C64 C65 N20 179.4(10)
C66 N20 C65 N19 -157.0(7)
Cr4A N20 C65 N19 23.7(9)
Cr4 N20 C65 N19 18.4(8)
C66 N20 C65 C64 28.1(14)
Cr4A N20 C65 C64 -151.2(9)
Cr4 N20 C65 C64 -156.5(9)
C65 N20 C66 N21 -156.2(7)
Cr4A N20 C66 N21 23.2(8)
Cr4 N20 C66 N21 28.8(9)
C65 N20 C66 C67 30.6(11)
Cr4A N20 C66 C67 -150.0(6)
Cr4 N20 C66 C67 -144.4(6)
C70 N21 C66 N20 -176.6(6)
Cr3A N21 C66 N20 -2.6(8)
Mn2 N21 C66 N20 2.5(9)
C70 N21 C66 C67 -2.9(10)
Cr3A N21 C66 C67 171.1(5)
Mn2 N21 C66 C67 176.2(5)
N20 C66 C67 C68 177.5(8)
N21 C66 C67 C68 4.4(12)
C66 C67 C68 C69 -4.0(14)
C67 C68 C69 C70 2.0(13)
C68 C69 C70 N21 -0.4(11)
C66 N21 C70 C69 1.0(10)
Cr3A N21 C70 C69 -172.5(6)
Mn2 N21 C70 C69 -178.2(6)
C75 N22 C71 C72 -1.0(10)
Cr3 N22 C71 C72 -176.7(6)
Mn2A N22 C71 C72 178.9(6)
N22 C71 C72 C73 3.1(11)
C71 C72 C73 C74 -1.0(11)
C72 C73 C74 C75 -3.0(10)
C76 N23 C75 N22 -152.5(6)
Cr4 N23 C75 N22 21.6(7)
Cr4A N23 C75 N22 27.5(8)
C76 N23 C75 C74 31.2(10)
Cr4 N23 C75 C74 -154.7(5)
Cr4A N23 C75 C74 -148.8(5)
C71 N22 C75 N23 -179.6(6)
Cr3 N22 C75 N23 -3.5(7)
Mn2A N22 C75 N23 0.5(8)
C71 N22 C75 C74 -3.2(9)
Cr3 N22 C75 C74 173.0(5)
Mn2A N22 C75 C74 176.9(5)
C73 C74 C75 N23 -178.8(7)
C73 C74 C75 N22 5.2(10)
C75 N23 C76 N24 -154.2(6)
Cr4 N23 C76 N24 32.3(8)
Cr4A N23 C76 N24 25.7(7)
C75 N23 C76 C77 30.7(11)
Cr4 N23 C76 C77 -142.7(6)
Cr4A N23 C76 C77 -149.3(6)
C80 N24 C76 N23 -176.2(6)
Mn2 N24 C76 N23 -0.6(8)
Cr3A N24 C76 N23 -4.6(7)
C80 N24 C76 C77 -0.8(9)
Mn2 N24 C76 C77 174.8(5)
Cr3A N24 C76 C77 170.8(6)
N23 C76 C77 C78 176.3(8)
N24 C76 C77 C78 1.5(11)
C76 C77 C78 C79 -0.8(13)
C77 C78 C79 C80 -0.7(12)
C76 N24 C80 C79 -0.7(9)
Mn2 N24 C80 C79 -176.7(5)
Cr3A N24 C80 C79 -171.1(5)
C78 C79 C80 N24 1.5(11)
